data_4111328
loop_
_publ_author_name
'Tianming Zuo'
'Christine M. Beavers'
'James C. Duchamp'
'Anne Campbell'
'Harry C. Dorn'
'Marilyn M. Olmstead'
'Alan L. Balch'

_publ_section_title
;
 Isolation and Structural Characterization of a Family of Endohedral
 Fullerenes Including the Large, Chiral Cage Fullerenes Tb3N@C88 and
 Tb3N@C86 as well as the Ih and D5h Isomers of Tb3N@C80
;
_journal_name_full 'Journal of the American Chemical Society'
_journal_page_first 2035
_journal_page_last 2043
_journal_paper_doi 10.1021/ja066437+
_journal_volume 129
_journal_year 2007
_chemical_formula_moiety 'C80 N Tb3, C36 H44 N4 Ni, 2(C6 H6)'
_chemical_formula_sum 'C128 H56 N5 Ni Tb3'
_chemical_formula_weight 2199.25
_chemical_name_common Tb3N@C80(Ih).NiOEP.2benzene
_chemical_name_systematic
; 
 ? 
;
_space_group_IT_number 15
_symmetry_cell_setting monoclinic
_symmetry_space_group_name_Hall '-C 2yc'
_symmetry_space_group_name_H-M 'C 1 2/c 1'
_atom_sites_solution_hydrogens geom
_atom_sites_solution_primary direct
_atom_sites_solution_secondary difmap
_audit_creation_method SHELXL-97
_cell_angle_alpha 90.00
_cell_angle_beta 95.2030(10)
_cell_angle_gamma 90.00
_cell_formula_units_Z 8
_cell_length_a 25.3036(8)
_cell_length_b 15.0584(5)
_cell_length_c 39.3947(13)
_cell_measurement_reflns_used 7648
_cell_measurement_temperature 90(2)
_cell_measurement_theta_max 31.5
_cell_measurement_theta_min 2.5
_cell_volume 14948.8(8)
_computing_cell_refinement 'SAINT (Bruker, 2005)'
_computing_data_collection 'Apex2 (Bruker, 2005)'
_computing_data_reduction SAINT
_computing_molecular_graphics 'SHELXTL 5, XP (Sheldrick, 1994)'
_computing_publication_material SHELXL97
_computing_structure_refinement 'SHELXL97 (Sheldrick, 1997)'
_computing_structure_solution 'SHELXS-97 (Sheldrick, 1990)'
_diffrn_ambient_temperature 90(2)
_diffrn_detector_area_resol_mean 8.3
_diffrn_measured_fraction_theta_full 1.000
_diffrn_measured_fraction_theta_max 1.000
_diffrn_measurement_device_type 'Bruker Apex2'
_diffrn_measurement_method \w
_diffrn_radiation_monochromator graphite
_diffrn_radiation_source 'fine-focus sealed tube'
_diffrn_radiation_type MoK\a
_diffrn_radiation_wavelength 0.71073
_diffrn_reflns_av_R_equivalents 0.0537
_diffrn_reflns_av_sigmaI/netI 0.0423
_diffrn_reflns_limit_h_max 36
_diffrn_reflns_limit_h_min -36
_diffrn_reflns_limit_k_max 21
_diffrn_reflns_limit_k_min -21
_diffrn_reflns_limit_l_max 56
_diffrn_reflns_limit_l_min -56
_diffrn_reflns_number 120596
_diffrn_reflns_theta_full 30.51
_diffrn_reflns_theta_max 30.51
_diffrn_reflns_theta_min 1.68
_diffrn_standards_number 0
_exptl_absorpt_coefficient_mu 3.124
_exptl_absorpt_correction_T_max 0.81
_exptl_absorpt_correction_T_min 0.74
_exptl_absorpt_correction_type multi-scan
_exptl_absorpt_process_details 'SADABS 2.10 (Sheldrick, 2003)'
_exptl_crystal_colour black
_exptl_crystal_density_diffrn 1.954
_exptl_crystal_description parallelepiped
_exptl_crystal_F_000 8656
_exptl_crystal_size_max 0.14
_exptl_crystal_size_mid 0.08
_exptl_crystal_size_min 0.08
_refine_diff_density_max 3.276
_refine_diff_density_min -1.969
_refine_diff_density_rms 0.128
_refine_ls_extinction_method none
_refine_ls_goodness_of_fit_ref 1.043
_refine_ls_hydrogen_treatment constr
_refine_ls_matrix_type full
_refine_ls_number_parameters 1276
_refine_ls_number_reflns 22794
_refine_ls_number_restraints 0
_refine_ls_restrained_S_all 1.043
_refine_ls_R_factor_all 0.0539
_refine_ls_R_factor_gt 0.0349
_refine_ls_shift/su_max 0.020
_refine_ls_shift/su_mean 0.000
_refine_ls_structure_factor_coef Fsqd
_refine_ls_weighting_details 'calc w=1/[\s^2^(Fo^2^)+(0.0325P)^2^+42.3774P] where P=(Fo^2^+2Fc^2^)/3'
_refine_ls_weighting_scheme calc
_refine_ls_wR_factor_gt 0.0763
_refine_ls_wR_factor_ref 0.0825
_reflns_number_gt 17724
_reflns_number_total 22794
_reflns_threshold_expression I>2\s(I)
_cod_data_source_file ja066437si20060906_013236.cif
_cod_data_source_block mn1790
_cod_original_sg_symbol_H-M 'C 2/c'
_cod_database_code 4111328

loop_
_symmetry_equiv_pos_as_xyz
'x, y, z'
'-x, y, -z+1/2'
'x+1/2, y+1/2, z'
'-x+1/2, y+1/2, -z+1/2'
'-x, -y, -z'
'x, -y, z-1/2'
'-x+1/2, -y+1/2, -z'
'x+1/2, -y+1/2, z-1/2'

loop_
_atom_site_label
_atom_site_type_symbol
_atom_site_fract_x
_atom_site_fract_y
_atom_site_fract_z
_atom_site_U_iso_or_equiv
_atom_site_adp_type
_atom_site_occupancy
_atom_site_symmetry_multiplicity
_atom_site_calc_flag
_atom_site_refinement_flags
_atom_site_disorder_assembly
_atom_site_disorder_group
Tb1 Tb 0.230291(7) 0.503017(13) 0.179847(5) 0.02673(5) Uani 0.97 1 d P A .
Tb2 Tb 0.340477(7) 0.599907(10) 0.145168(4) 0.02175(4) Uani 0.97 1 d P A .
Tb3 Tb 0.324390(7) 0.372827(11) 0.141088(4) 0.02136(4) Uani 0.97 1 d P A .
N1A N 0.28699(16) 0.4944(2) 0.14576(11) 0.0127(7) Uani 0.60 1 d P A 1
Tb4 Tb 0.2526(5) 0.4894(7) 0.1933(3) 0.071(3) Uiso 0.03 1 d P A 1
Tb5 Tb 0.3177(3) 0.6073(5) 0.13305(19) 0.0360(15) Uiso 0.03 1 d P A 1
Tb6 Tb 0.3456(6) 0.3958(9) 0.1497(3) 0.083(4) Uiso 0.03 1 d P A 1
N1B N 0.3050(2) 0.4890(4) 0.16517(18) 0.0137(11) Uani 0.40 1 d P A 2
C1 C 0.31239(14) 0.3406(2) 0.24164(8) 0.0255(7) Uani 1 1 d . A .
C2 C 0.36564(13) 0.3702(2) 0.24064(8) 0.0247(7) Uani 1 1 d . A .
C3 C 0.38922(13) 0.3202(2) 0.21503(8) 0.0239(7) Uani 1 1 d . . .
C4 C 0.35067(13) 0.2583(2) 0.19976(8) 0.0233(6) Uani 1 1 d . A .
C5 C 0.30266(13) 0.2725(2) 0.21652(8) 0.0226(6) Uani 1 1 d . . .
C6 C 0.25262(13) 0.2637(2) 0.19872(9) 0.0249(7) Uani 1 1 d . A .
C7 C 0.21060(13) 0.3215(2) 0.20773(9) 0.0274(7) Uani 1 1 d . . .
C8 C 0.21879(14) 0.3879(2) 0.23383(8) 0.0278(7) Uani 1 1 d . A .
C9 C 0.27144(14) 0.4010(2) 0.24993(8) 0.0264(7) Uani 1 1 d . . .
C10 C 0.28634(15) 0.4890(2) 0.25830(8) 0.0268(7) Uani 1 1 d . A .
C11 C 0.33995(15) 0.5184(2) 0.25724(8) 0.0278(7) Uani 1 1 d . . .
C12 C 0.37987(13) 0.4606(2) 0.24729(7) 0.0263(7) Uani 1 1 d . A .
C13 C 0.42104(13) 0.4974(2) 0.22926(8) 0.0261(7) Uani 1 1 d . . .
C14 C 0.44450(12) 0.4470(2) 0.20367(8) 0.0258(7) Uani 1 1 d . A .
C15 C 0.42773(12) 0.3587(2) 0.19551(8) 0.0236(6) Uani 1 1 d . A .
C16 C 0.42796(11) 0.3287(2) 0.16099(8) 0.0215(6) Uani 1 1 d . A .
C17 C 0.39270(12) 0.2598(2) 0.14547(8) 0.0228(6) Uani 1 1 d . A .
C18 C 0.35073(13) 0.2261(2) 0.16529(8) 0.0229(6) Uani 1 1 d . A .
C19 C 0.29889(13) 0.21250(19) 0.14761(8) 0.0229(6) Uani 1 1 d . A .
C20 C 0.25140(13) 0.2336(2) 0.16428(9) 0.0244(7) Uani 1 1 d . . .
C21 C 0.21150(12) 0.2668(2) 0.13969(9) 0.0250(7) Uani 1 1 d . A .
C22 C 0.17067(12) 0.3266(2) 0.14838(9) 0.0266(7) Uani 1 1 d . . .
C23 C 0.16884(13) 0.3510(2) 0.18351(10) 0.0294(7) Uani 1 1 d . A .
C24 C 0.14852(13) 0.4356(2) 0.19468(10) 0.0314(8) Uani 1 1 d . A .
C25 C 0.18054(13) 0.4592(3) 0.22704(9) 0.0291(7) Uani 1 1 d . A .
C26 C 0.19785(14) 0.5506(2) 0.23395(9) 0.0308(8) Uani 1 1 d . A .
C27 C 0.25087(15) 0.5624(2) 0.24916(8) 0.0299(8) Uani 1 1 d . A .
C28 C 0.28467(15) 0.6364(2) 0.24198(8) 0.0293(7) Uani 1 1 d . . .
C29 C 0.33881(15) 0.6101(2) 0.24704(8) 0.0279(7) Uani 1 1 d . A .
C30 C 0.37747(14) 0.6456(2) 0.22695(8) 0.0287(7) Uani 1 1 d . . .
C31 C 0.41972(13) 0.5890(2) 0.21923(8) 0.0278(7) Uani 1 1 d . A .
C32 C 0.44257(12) 0.5971(2) 0.18731(9) 0.0283(7) Uani 1 1 d . . .
C33 C 0.45747(12) 0.5078(2) 0.17786(9) 0.0251(7) Uani 1 1 d . A .
C34 C 0.45322(12) 0.4826(2) 0.14347(9) 0.0238(7) Uani 1 1 d . . .
C35 C 0.43904(11) 0.3917(2) 0.13548(8) 0.0222(6) Uani 1 1 d . A .
C36 C 0.40935(12) 0.3663(2) 0.10425(8) 0.0214(6) Uani 1 1 d . A .
C37 C 0.38110(13) 0.2838(2) 0.10905(8) 0.0231(6) Uani 1 1 d . A .
C38 C 0.32763(13) 0.2745(2) 0.09187(8) 0.0231(6) Uani 1 1 d . A .
C39 C 0.28760(13) 0.23628(19) 0.11161(8) 0.0228(6) Uani 1 1 d . A .
C40 C 0.23368(13) 0.2708(2) 0.10759(8) 0.0245(7) Uani 1 1 d . . .
C41 C 0.36212(15) 0.7137(2) 0.20279(8) 0.0285(7) Uani 1 1 d . A .
C42 C 0.38789(15) 0.7289(2) 0.17164(9) 0.0300(7) Uani 1 1 d . A .
C43 C 0.42819(13) 0.6658(2) 0.16273(9) 0.0265(7) Uani 1 1 d . A .
C44 C 0.42799(13) 0.6416(2) 0.12720(9) 0.0281(7) Uani 1 1 d . A .
C45 C 0.43819(11) 0.5494(2) 0.11890(8) 0.0233(6) Uani 1 1 d . A .
C46 C 0.40583(12) 0.5253(2) 0.08884(8) 0.0218(6) Uani 1 1 d . . .
C47 C 0.39021(12) 0.4349(2) 0.08119(8) 0.0219(6) Uani 1 1 d . A .
C48 C 0.34105(13) 0.4215(2) 0.06217(7) 0.0217(6) Uani 1 1 d . . .
C49 C 0.30935(13) 0.3444(2) 0.06879(8) 0.0228(6) Uani 1 1 d . A .
C50 C 0.25499(13) 0.3730(2) 0.06367(8) 0.0247(7) Uani 1 1 d . . .
C51 C 0.21603(13) 0.3382(2) 0.08374(8) 0.0257(7) Uani 1 1 d . A .
C52 C 0.17385(12) 0.3953(2) 0.09172(9) 0.0270(7) Uani 1 1 d . . .
C53 C 0.15146(12) 0.3887(2) 0.12364(10) 0.0300(8) Uani 1 1 d . A .
C54 C 0.13499(12) 0.4771(2) 0.13401(10) 0.0288(7) Uani 1 1 d . . .
C55 C 0.13286(13) 0.5022(2) 0.16887(10) 0.0306(8) Uani 1 1 d . A .
C56 C 0.14764(13) 0.5937(2) 0.17710(10) 0.0303(8) Uani 1 1 d . A .
C57 C 0.17929(15) 0.6180(2) 0.20883(9) 0.0318(8) Uani 1 1 d . A .
C58 C 0.21528(14) 0.6875(2) 0.20034(9) 0.0284(7) Uani 1 1 d . . .
C59 C 0.26783(15) 0.6985(2) 0.21637(8) 0.0277(7) Uani 1 1 d . A .
C60 C 0.30739(15) 0.7372(2) 0.19719(9) 0.0294(7) Uani 1 1 d . . .
C61 C 0.29703(15) 0.7640(2) 0.16232(9) 0.0271(7) Uani 1 1 d . A .
C62 C 0.34625(15) 0.7617(2) 0.14584(9) 0.0286(7) Uani 1 1 d . A .
C63 C 0.34403(14) 0.7327(2) 0.11023(9) 0.0265(7) Uani 1 1 d . A .
C64 C 0.38679(13) 0.6739(2) 0.10138(9) 0.0262(7) Uani 1 1 d . A .
C65 C 0.37354(13) 0.5996(2) 0.07860(8) 0.0234(6) Uani 1 1 d . A .
C66 C 0.32183(13) 0.5837(2) 0.06151(7) 0.0229(6) Uani 1 1 d . . .
C67 C 0.30750(13) 0.4950(2) 0.05268(7) 0.0219(6) Uani 1 1 d . A .
C68 C 0.25353(13) 0.4651(2) 0.05357(7) 0.0241(6) Uani 1 1 d . A .
C69 C 0.21341(13) 0.5232(2) 0.06348(8) 0.0266(7) Uani 1 1 d . . .
C70 C 0.17240(12) 0.4865(2) 0.08159(9) 0.0259(7) Uani 1 1 d . A .
C71 C 0.14916(12) 0.5369(3) 0.10742(9) 0.0288(7) Uani 1 1 d . A .
C72 C 0.16589(13) 0.6244(2) 0.11552(9) 0.0279(7) Uani 1 1 d . . .
C73 C 0.16526(13) 0.6509(2) 0.15046(9) 0.0261(7) Uani 1 1 d . A .
C74 C 0.20585(14) 0.7088(2) 0.16527(9) 0.0272(7) Uani 1 1 d . A .
C75 C 0.24600(14) 0.7454(2) 0.14574(9) 0.0272(7) Uani 1 1 d . . .
C76 C 0.24346(13) 0.7238(2) 0.11092(8) 0.0237(6) Uani 1 1 d . A .
C77 C 0.29215(13) 0.7132(2) 0.09403(8) 0.0239(7) Uani 1 1 d . A .
C78 C 0.28146(14) 0.6436(2) 0.06916(8) 0.0243(7) Uani 1 1 d . A .
C79 C 0.22787(13) 0.6139(2) 0.07000(8) 0.0248(7) Uani 1 1 d . A .
C80 C 0.20402(13) 0.6639(2) 0.09572(9) 0.0262(7) Uani 1 1 d . A .
Ni1 Ni 0.481563(12) 0.49721(2) 0.040983(8) 0.00753(6) Uani 1 1 d . . .
N2 N 0.42361(8) 0.49983(14) 0.00463(5) 0.0085(4) Uani 1 1 d . . .
N3 N 0.48097(8) 0.62749(14) 0.04300(5) 0.0095(4) Uani 1 1 d . . .
N4 N 0.53678(8) 0.49413(14) 0.07927(6) 0.0091(4) Uani 1 1 d . . .
N5 N 0.48014(8) 0.36664(14) 0.04041(5) 0.0090(4) Uani 1 1 d . . .
C81 C 0.39717(10) 0.42880(17) -0.01116(6) 0.0087(4) Uani 1 1 d . . .
C82 C 0.35441(10) 0.45774(18) -0.03542(6) 0.0111(5) Uani 1 1 d . . .
C83 C 0.35492(10) 0.54808(18) -0.03468(6) 0.0107(5) Uani 1 1 d . . .
C84 C 0.39813(10) 0.57329(17) -0.00992(6) 0.0093(5) Uani 1 1 d . . .
C85 C 0.41017(10) 0.65977(17) -0.00163(6) 0.0105(5) Uani 1 1 d . . .
H85 H 0.3908 0.7052 -0.0140 0.013 Uiso 1 1 calc R . .
C86 C 0.44867(10) 0.68513(17) 0.02353(6) 0.0094(5) Uani 1 1 d . . .
C87 C 0.45835(10) 0.77661(17) 0.03335(7) 0.0107(5) Uani 1 1 d . . .
C88 C 0.49746(10) 0.77470(17) 0.05949(7) 0.0117(5) Uani 1 1 d . . .
C89 C 0.51145(10) 0.68234(17) 0.06489(7) 0.0109(5) Uani 1 1 d . . .
C90 C 0.54905(10) 0.65358(18) 0.08989(7) 0.0123(5) Uani 1 1 d . . .
H90 H 0.5689 0.6972 0.1030 0.015 Uiso 1 1 calc R . .
C91 C 0.55976(10) 0.56541(18) 0.09708(7) 0.0117(5) Uani 1 1 d . . .
C92 C 0.59577(10) 0.53590(19) 0.12538(7) 0.0135(5) Uani 1 1 d . . .
C93 C 0.59556(10) 0.44553(18) 0.12434(7) 0.0130(5) Uani 1 1 d . . .
C94 C 0.55942(10) 0.42059(18) 0.09547(7) 0.0115(5) Uani 1 1 d . . .
C95 C 0.54858(10) 0.33408(17) 0.08647(7) 0.0119(5) Uani 1 1 d . . .
H95 H 0.5684 0.2887 0.0986 0.014 Uiso 1 1 calc R . .
C96 C 0.51070(10) 0.30865(17) 0.06084(6) 0.0100(5) Uani 1 1 d . . .
C97 C 0.49720(10) 0.21730(17) 0.05299(7) 0.0125(5) Uani 1 1 d . . .
C98 C 0.45767(10) 0.21901(17) 0.02726(7) 0.0123(5) Uani 1 1 d . . .
C99 C 0.44758(10) 0.31213(17) 0.01968(6) 0.0099(5) Uani 1 1 d . . .
C100 C 0.40878(10) 0.34127(17) -0.00459(7) 0.0109(5) Uani 1 1 d . . .
H10 H 0.3887 0.2978 -0.0176 0.013 Uiso 1 1 calc R . .
C101 C 0.31536(10) 0.39709(18) -0.05441(7) 0.0124(5) Uani 1 1 d . . .
H10B H 0.3342 0.3444 -0.0622 0.015 Uiso 1 1 calc R . .
H10C H 0.2987 0.4282 -0.0748 0.015 Uiso 1 1 calc R . .
C102 C 0.27191(11) 0.3667(2) -0.03206(8) 0.0202(6) Uani 1 1 d . . .
H10D H 0.2464 0.3288 -0.0455 0.030 Uiso 1 1 calc R . .
H10E H 0.2535 0.4188 -0.0240 0.030 Uiso 1 1 calc R . .
H10F H 0.2881 0.3333 -0.0125 0.030 Uiso 1 1 calc R . .
C103 C 0.31667(10) 0.61187(18) -0.05269(7) 0.0134(5) Uani 1 1 d . . .
H10G H 0.2995 0.5832 -0.0735 0.016 Uiso 1 1 calc R . .
H10H H 0.3363 0.6645 -0.0599 0.016 Uiso 1 1 calc R . .
C104 C 0.27377(12) 0.6420(2) -0.03006(8) 0.0215(6) Uani 1 1 d . . .
H10I H 0.2482 0.6803 -0.0433 0.032 Uiso 1 1 calc R . .
H10J H 0.2903 0.6751 -0.0105 0.032 Uiso 1 1 calc R . .
H10K H 0.2554 0.5899 -0.0220 0.032 Uiso 1 1 calc R . .
C105 C 0.42820(11) 0.85432(18) 0.01821(7) 0.0147(5) Uani 1 1 d . . .
H10L H 0.4246 0.8482 -0.0069 0.018 Uiso 1 1 calc R . .
H10W H 0.4487 0.9091 0.0239 0.018 Uiso 1 1 calc R . .
C106 C 0.37252(12) 0.8638(2) 0.03077(8) 0.0220(6) Uani 1 1 d . . .
H10T H 0.3545 0.9151 0.0197 0.033 Uiso 1 1 calc R . .
H10U H 0.3758 0.8722 0.0555 0.033 Uiso 1 1 calc R . .
H10V H 0.3519 0.8099 0.0250 0.033 Uiso 1 1 calc R . .
C107 C 0.52068(11) 0.85075(18) 0.08068(7) 0.0155(5) Uani 1 1 d . . .
H10M H 0.5132 0.9069 0.0681 0.019 Uiso 1 1 calc R . .
H10N H 0.5597 0.8435 0.0841 0.019 Uiso 1 1 calc R . .
C108 C 0.49882(12) 0.8575(2) 0.11548(8) 0.0217(6) Uani 1 1 d . . .
H10O H 0.5155 0.9078 0.1281 0.033 Uiso 1 1 calc R . .
H10P H 0.5066 0.8026 0.1283 0.033 Uiso 1 1 calc R . .
H10Q H 0.4603 0.8666 0.1124 0.033 Uiso 1 1 calc R . .
C109 C 0.62342(11) 0.59680(19) 0.15128(7) 0.0180(6) Uani 1 1 d . . .
H10R H 0.6399 0.6460 0.1393 0.022 Uiso 1 1 calc R . .
H10S H 0.6522 0.5637 0.1645 0.022 Uiso 1 1 calc R . .
C110 C 0.58621(13) 0.6357(2) 0.17595(8) 0.0232(6) Uani 1 1 d . . .
H11A H 0.6059 0.6773 0.1915 0.035 Uiso 1 1 calc R . .
H11B H 0.5718 0.5877 0.1891 0.035 Uiso 1 1 calc R . .
H11C H 0.5570 0.6671 0.1630 0.035 Uiso 1 1 calc R . .
C111 C 0.62294(11) 0.38132(19) 0.14892(7) 0.0171(6) Uani 1 1 d . . .
H11D H 0.6521 0.4124 0.1626 0.020 Uiso 1 1 calc R . .
H11E H 0.6389 0.3334 0.1360 0.020 Uiso 1 1 calc R . .
C112 C 0.58568(12) 0.3401(2) 0.17304(7) 0.0204(6) Uani 1 1 d . . .
H11K H 0.6054 0.2973 0.1881 0.031 Uiso 1 1 calc R . .
H11L H 0.5565 0.3096 0.1597 0.031 Uiso 1 1 calc R . .
H11M H 0.5713 0.3869 0.1868 0.031 Uiso 1 1 calc R . .
C113 C 0.52226(11) 0.13866(19) 0.07169(7) 0.0164(5) Uani 1 1 d . . .
H11N H 0.5612 0.1476 0.0748 0.020 Uiso 1 1 calc R . .
H11O H 0.5153 0.0848 0.0576 0.020 Uiso 1 1 calc R . .
C114 C 0.50189(13) 0.1233(2) 0.10655(8) 0.0256(7) Uani 1 1 d . . .
H11P H 0.5205 0.0727 0.1177 0.038 Uiso 1 1 calc R . .
H11Q H 0.4637 0.1109 0.1037 0.038 Uiso 1 1 calc R . .
H11R H 0.5083 0.1766 0.1206 0.038 Uiso 1 1 calc R . .
C115 C 0.42805(11) 0.14374(18) 0.00944(7) 0.0160(5) Uani 1 1 d . . .
H11F H 0.4494 0.0889 0.0129 0.019 Uiso 1 1 calc R . .
H11G H 0.4238 0.1562 -0.0153 0.019 Uiso 1 1 calc R . .
C116 C 0.37299(12) 0.1276(2) 0.02181(9) 0.0246(7) Uani 1 1 d . . .
H11H H 0.3553 0.0790 0.0087 0.037 Uiso 1 1 calc R . .
H11I H 0.3516 0.1817 0.0186 0.037 Uiso 1 1 calc R . .
H11J H 0.3769 0.1118 0.0460 0.037 Uiso 1 1 calc R . .
C117 C 0.34831(16) 0.9903(2) 0.17631(9) 0.0335(8) Uani 1 1 d . . .
H117 H 0.3621 0.9900 0.1996 0.040 Uiso 1 1 calc R . .
C118 C 0.38271(15) 0.9952(2) 0.15091(9) 0.0314(8) Uani 1 1 d . . .
H118 H 0.4199 0.9979 0.1567 0.038 Uiso 1 1 calc R . .
C119 C 0.36250(14) 0.9961(2) 0.11712(8) 0.0254(7) Uani 1 1 d . . .
H119 H 0.3859 0.9995 0.0996 0.030 Uiso 1 1 calc R . .
C120 C 0.30804(13) 0.9921(2) 0.10869(8) 0.0230(6) Uani 1 1 d . . .
H120 H 0.2941 0.9927 0.0855 0.028 Uiso 1 1 calc R . .
C121 C 0.27409(13) 0.9873(2) 0.13436(8) 0.0232(6) Uani 1 1 d . . .
H121 H 0.2368 0.9849 0.1287 0.028 Uiso 1 1 calc R . .
C122 C 0.29422(15) 0.9861(2) 0.16802(8) 0.0267(7) Uani 1 1 d . . .
H122 H 0.2709 0.9823 0.1855 0.032 Uiso 1 1 calc R . .
C123 C 0.44615(16) 0.1318(4) 0.24983(15) 0.0720(19) Uani 1 1 d . . .
H123 H 0.4086 0.1326 0.2495 0.086 Uiso 1 1 calc R . .
C124 C 0.46944(16) 0.1302(3) 0.21887(14) 0.0549(13) Uani 1 1 d . . .
H124 H 0.4481 0.1279 0.1978 0.066 Uiso 1 1 calc R . .
C125 C 0.52392(17) 0.1321(3) 0.21978(14) 0.0556(13) Uani 1 1 d . . .
H125 H 0.5406 0.1337 0.1991 0.067 Uiso 1 1 calc R . .
C126 C 0.5263(3) 0.8624(6) 0.2206(3) 0.047(2) Uani 0.60 1 d P . 1
H126 H 0.5445 0.8615 0.2006 0.056 Uiso 0.60 1 calc PR . 1
C127 C 0.4721(2) 0.8638(4) 0.21810(19) 0.0386(16) Uani 0.60 1 d P B 1
H127 H 0.4526 0.8658 0.1963 0.046 Uiso 0.60 1 calc PR B 1
C128 C 0.4453(2) 0.8623(5) 0.2477(2) 0.049(2) Uani 0.60 1 d P . 1
H128 H 0.4076 0.8613 0.2460 0.058 Uiso 0.60 1 calc PR . 1
C129 C 0.4712(6) 0.9173(7) 0.2482(3) 0.053(6) Uiso 0.20 1 d PG C -2
H129 H 0.4557 0.9728 0.2530 0.064 Uiso 0.20 1 calc PR C -2
C130 C 0.4989(6) 0.9080(8) 0.2195(3) 0.043(5) Uiso 0.20 1 d PG C -2
H130 H 0.5022 0.9571 0.2047 0.051 Uiso 0.20 1 calc PR C -2
C131 C 0.5217(6) 0.8268(9) 0.2124(3) 0.034(6) Uiso 0.20 1 d PG C -2
H131 H 0.5406 0.8204 0.1928 0.040 Uiso 0.20 1 calc PR C -2
C132 C 0.5168(8) 0.7550(6) 0.2340(5) 0.022(4) Uiso 0.20 1 d PG C -2
H132 H 0.5323 0.6995 0.2292 0.026 Uiso 0.20 1 calc PR C -2
C133 C 0.4891(8) 0.7643(7) 0.2628(5) 0.029(5) Uiso 0.20 1 d PG C -2
H133 H 0.4858 0.7152 0.2776 0.035 Uiso 0.20 1 calc PR C -2
C134 C 0.4663(6) 0.8455(10) 0.2698(3) 0.028(5) Uiso 0.20 1 d PG C -2
H134 H 0.4474 0.8518 0.2894 0.034 Uiso 0.20 1 calc PR C -2

loop_
_atom_site_aniso_label
_atom_site_aniso_U_11
_atom_site_aniso_U_22
_atom_site_aniso_U_33
_atom_site_aniso_U_23
_atom_site_aniso_U_13
_atom_site_aniso_U_12
Tb1 0.01555(8) 0.04199(11) 0.02469(9) -0.00276(7) 0.01301(6) 0.00066(7)
Tb2 0.02267(8) 0.01681(8) 0.02580(8) 0.00654(6) 0.00232(7) -0.00941(6)
Tb3 0.02894(9) 0.01319(7) 0.02153(8) -0.00494(6) 0.00006(6) 0.00855(6)
N1A 0.0133(18) 0.0128(19) 0.0119(19) 0.0006(14) 0.0011(15) 0.0014(14)
N1B 0.012(3) 0.007(3) 0.023(3) -0.002(2) 0.008(3) -0.003(2)
C1 0.0391(18) 0.0238(16) 0.0141(14) 0.0110(12) 0.0058(13) 0.0053(14)
C2 0.0338(17) 0.0250(16) 0.0146(14) 0.0098(12) -0.0028(12) 0.0038(13)
C3 0.0255(15) 0.0275(17) 0.0180(14) 0.0098(12) -0.0023(12) 0.0086(13)
C4 0.0293(16) 0.0152(14) 0.0255(16) 0.0092(12) 0.0038(13) 0.0081(12)
C5 0.0348(17) 0.0137(14) 0.0205(15) 0.0123(11) 0.0088(12) 0.0023(12)
C6 0.0328(17) 0.0143(14) 0.0295(17) 0.0088(12) 0.0129(13) -0.0054(12)
C7 0.0286(17) 0.0208(16) 0.0352(18) 0.0137(14) 0.0156(14) -0.0040(13)
C8 0.0352(18) 0.0273(17) 0.0236(16) 0.0099(13) 0.0180(14) -0.0003(14)
C9 0.0389(18) 0.0281(17) 0.0140(14) 0.0085(12) 0.0125(13) 0.0013(14)
C10 0.0423(19) 0.0319(18) 0.0074(13) 0.0007(12) 0.0094(12) 0.0027(15)
C11 0.042(2) 0.0331(18) 0.0079(13) -0.0018(12) -0.0011(13) -0.0001(15)
C12 0.0319(17) 0.0352(18) 0.0101(13) 0.0014(12) -0.0069(12) 0.0007(14)
C13 0.0246(16) 0.0328(18) 0.0184(15) -0.0002(12) -0.0119(12) -0.0031(13)
C14 0.0165(14) 0.0353(19) 0.0238(16) 0.0044(13) -0.0082(12) 0.0004(13)
C15 0.0171(14) 0.0301(17) 0.0223(15) 0.0063(13) -0.0047(11) 0.0076(12)
C16 0.0126(13) 0.0251(16) 0.0265(16) 0.0033(12) 0.0002(11) 0.0079(11)
C17 0.0230(15) 0.0189(15) 0.0271(16) -0.0005(12) 0.0059(12) 0.0096(12)
C18 0.0301(16) 0.0119(13) 0.0274(16) 0.0046(12) 0.0062(13) 0.0046(12)
C19 0.0294(16) 0.0092(13) 0.0308(17) 0.0008(11) 0.0058(13) -0.0039(12)
C20 0.0275(16) 0.0112(13) 0.0351(18) 0.0022(12) 0.0056(13) -0.0067(12)
C21 0.0219(15) 0.0154(14) 0.0376(18) -0.0025(13) 0.0021(13) -0.0120(12)
C22 0.0150(14) 0.0234(16) 0.0413(19) 0.0020(14) 0.0028(13) -0.0112(12)
C23 0.0200(15) 0.0252(17) 0.045(2) 0.0049(15) 0.0160(14) -0.0075(13)
C24 0.0171(15) 0.0348(19) 0.045(2) 0.0084(16) 0.0180(14) -0.0015(13)
C25 0.0266(16) 0.0344(18) 0.0297(18) 0.0051(14) 0.0207(14) 0.0009(14)
C26 0.0359(19) 0.0331(19) 0.0270(17) 0.0024(14) 0.0219(15) 0.0086(15)
C27 0.048(2) 0.0293(18) 0.0152(14) -0.0012(13) 0.0171(14) 0.0079(16)
C28 0.050(2) 0.0257(17) 0.0137(14) -0.0087(12) 0.0102(14) 0.0004(15)
C29 0.046(2) 0.0247(17) 0.0123(14) -0.0069(12) -0.0005(13) -0.0026(15)
C30 0.0393(19) 0.0269(17) 0.0186(15) -0.0122(13) -0.0054(13) -0.0109(14)
C31 0.0265(16) 0.0320(18) 0.0225(16) -0.0041(13) -0.0108(13) -0.0088(14)
C32 0.0169(14) 0.0349(19) 0.0318(18) -0.0021(14) -0.0044(12) -0.0123(13)
C33 0.0102(13) 0.0371(19) 0.0269(16) 0.0016(13) -0.0038(11) -0.0040(12)
C34 0.0107(13) 0.0338(18) 0.0277(16) 0.0032(13) 0.0052(11) 0.0003(12)
C35 0.0119(12) 0.0322(18) 0.0231(15) 0.0021(12) 0.0052(11) 0.0075(12)
C36 0.0192(14) 0.0266(16) 0.0198(14) -0.0002(12) 0.0093(11) 0.0080(12)
C37 0.0259(15) 0.0215(15) 0.0230(15) -0.0049(12) 0.0084(12) 0.0080(12)
C38 0.0330(17) 0.0171(14) 0.0199(15) -0.0100(11) 0.0064(12) 0.0023(12)
C39 0.0310(16) 0.0095(13) 0.0275(16) -0.0070(11) -0.0003(13) -0.0031(12)
C40 0.0271(16) 0.0184(15) 0.0272(16) -0.0088(12) -0.0017(13) -0.0103(12)
C41 0.044(2) 0.0178(15) 0.0236(16) -0.0086(12) 0.0008(14) -0.0124(14)
C42 0.0402(19) 0.0159(15) 0.0336(18) -0.0042(13) 0.0011(15) -0.0127(14)
C43 0.0224(15) 0.0247(17) 0.0322(18) -0.0006(13) 0.0002(13) -0.0141(13)
C44 0.0197(15) 0.0291(18) 0.0372(19) 0.0018(14) 0.0109(13) -0.0117(13)
C45 0.0137(13) 0.0323(18) 0.0252(16) 0.0048(13) 0.0097(11) -0.0054(12)
C46 0.0192(14) 0.0297(17) 0.0187(14) 0.0049(12) 0.0142(11) -0.0019(12)
C47 0.0234(15) 0.0293(17) 0.0153(14) 0.0029(12) 0.0135(11) 0.0067(13)
C48 0.0316(16) 0.0248(16) 0.0102(13) -0.0037(11) 0.0095(11) 0.0050(13)
C49 0.0340(17) 0.0207(15) 0.0137(13) -0.0080(11) 0.0031(12) 0.0024(13)
C50 0.0309(16) 0.0278(17) 0.0140(14) -0.0085(12) -0.0051(12) -0.0019(13)
C51 0.0244(15) 0.0240(16) 0.0264(16) -0.0104(13) -0.0103(13) -0.0066(13)
C52 0.0160(14) 0.0295(18) 0.0332(18) -0.0067(14) -0.0097(12) -0.0046(13)
C53 0.0120(13) 0.0320(19) 0.045(2) -0.0003(15) -0.0035(13) -0.0096(13)
C54 0.0090(13) 0.0345(19) 0.042(2) -0.0009(15) -0.0003(13) 0.0017(12)
C55 0.0144(14) 0.035(2) 0.044(2) 0.0046(15) 0.0132(14) 0.0025(13)
C56 0.0224(16) 0.0310(18) 0.040(2) 0.0013(15) 0.0147(14) 0.0123(14)
C57 0.0357(19) 0.0297(18) 0.0328(19) -0.0011(14) 0.0191(15) 0.0126(15)
C58 0.0393(19) 0.0191(16) 0.0288(17) -0.0074(13) 0.0138(14) 0.0125(14)
C59 0.046(2) 0.0173(15) 0.0213(16) -0.0095(12) 0.0101(14) 0.0060(14)
C60 0.048(2) 0.0140(15) 0.0267(17) -0.0079(12) 0.0043(15) -0.0023(14)
C61 0.0420(19) 0.0091(14) 0.0309(17) -0.0029(12) 0.0067(14) 0.0003(13)
C62 0.0414(19) 0.0126(14) 0.0330(18) 0.0023(13) 0.0101(15) -0.0053(13)
C63 0.0380(18) 0.0137(14) 0.0292(17) 0.0080(12) 0.0105(14) -0.0061(13)
C64 0.0273(16) 0.0240(16) 0.0292(17) 0.0084(13) 0.0134(13) -0.0094(13)
C65 0.0280(16) 0.0255(16) 0.0187(14) 0.0062(12) 0.0132(12) -0.0049(13)
C66 0.0347(17) 0.0236(16) 0.0114(13) 0.0063(11) 0.0083(12) 0.0009(13)
C67 0.0309(16) 0.0278(17) 0.0072(12) 0.0020(11) 0.0032(11) 0.0058(13)
C68 0.0312(17) 0.0308(17) 0.0091(13) -0.0026(12) -0.0039(12) 0.0014(14)
C69 0.0269(16) 0.0330(18) 0.0176(15) 0.0010(13) -0.0097(12) 0.0061(14)
C70 0.0164(14) 0.0325(18) 0.0263(16) 0.0008(13) -0.0114(12) 0.0019(12)
C71 0.0135(13) 0.0352(19) 0.0363(19) 0.0036(15) -0.0048(13) 0.0060(13)
C72 0.0202(15) 0.0282(17) 0.0344(18) 0.0062(14) -0.0024(13) 0.0158(13)
C73 0.0209(15) 0.0249(16) 0.0330(18) 0.0012(13) 0.0054(13) 0.0144(13)
C74 0.0328(17) 0.0188(15) 0.0309(17) 0.0001(13) 0.0082(14) 0.0161(13)
C75 0.0387(19) 0.0116(14) 0.0323(18) 0.0029(12) 0.0089(14) 0.0112(13)
C76 0.0344(17) 0.0132(14) 0.0241(15) 0.0083(12) 0.0062(13) 0.0107(12)
C77 0.0357(17) 0.0162(14) 0.0207(15) 0.0113(11) 0.0069(13) 0.0040(13)
C78 0.0399(18) 0.0198(15) 0.0135(13) 0.0097(11) 0.0039(12) 0.0060(13)
C79 0.0304(16) 0.0282(17) 0.0148(14) 0.0076(12) -0.0039(12) 0.0110(13)
C80 0.0273(16) 0.0220(16) 0.0286(17) 0.0098(13) -0.0022(13) 0.0101(13)
Ni1 0.00711(14) 0.00675(15) 0.00860(14) 0.00139(11) 0.00009(11) 0.00005(11)
N2 0.0081(9) 0.0080(10) 0.0093(10) -0.0005(7) 0.0007(7) -0.0005(8)
N3 0.0084(9) 0.0095(10) 0.0108(10) 0.0025(8) 0.0020(8) 0.0002(8)
N4 0.0085(9) 0.0085(10) 0.0101(10) 0.0017(8) 0.0004(8) -0.0002(8)
N5 0.0090(9) 0.0078(10) 0.0102(10) 0.0019(8) 0.0013(7) 0.0005(8)
C81 0.0087(11) 0.0090(11) 0.0087(11) -0.0006(9) 0.0013(9) 0.0006(9)
C82 0.0099(11) 0.0129(12) 0.0104(11) 0.0000(9) 0.0003(9) 0.0004(9)
C83 0.0102(11) 0.0148(13) 0.0068(11) 0.0020(9) -0.0008(9) 0.0004(9)
C84 0.0085(11) 0.0111(12) 0.0085(11) 0.0006(9) 0.0016(9) 0.0007(9)
C85 0.0112(11) 0.0104(12) 0.0101(11) 0.0023(9) 0.0021(9) 0.0023(9)
C86 0.0085(11) 0.0100(12) 0.0100(11) 0.0001(9) 0.0018(9) -0.0002(9)
C87 0.0091(11) 0.0085(11) 0.0146(12) 0.0014(9) 0.0018(9) 0.0006(9)
C88 0.0129(12) 0.0095(12) 0.0127(12) 0.0022(9) 0.0002(9) -0.0002(9)
C89 0.0099(11) 0.0107(12) 0.0124(12) 0.0018(9) 0.0019(9) -0.0027(9)
C90 0.0095(11) 0.0136(12) 0.0135(12) -0.0002(9) -0.0001(9) -0.0033(9)
C91 0.0078(11) 0.0143(12) 0.0127(12) 0.0000(9) -0.0003(9) -0.0012(9)
C92 0.0105(11) 0.0134(12) 0.0159(13) 0.0028(10) -0.0021(9) -0.0013(10)
C93 0.0098(11) 0.0131(13) 0.0155(13) 0.0033(10) -0.0025(9) 0.0006(9)
C94 0.0093(11) 0.0133(12) 0.0122(12) 0.0033(9) 0.0015(9) 0.0009(9)
C95 0.0114(11) 0.0107(12) 0.0136(12) 0.0029(9) 0.0003(9) 0.0022(9)
C96 0.0085(11) 0.0100(12) 0.0117(12) 0.0022(9) 0.0023(9) 0.0007(9)
C97 0.0122(12) 0.0096(12) 0.0160(13) 0.0013(9) 0.0026(9) 0.0012(9)
C98 0.0118(11) 0.0088(12) 0.0168(13) 0.0009(9) 0.0040(9) 0.0004(9)
C99 0.0089(11) 0.0092(12) 0.0121(12) 0.0004(9) 0.0031(9) 0.0005(9)
C100 0.0107(11) 0.0092(12) 0.0127(12) -0.0015(9) 0.0018(9) -0.0034(9)
C101 0.0122(11) 0.0139(12) 0.0107(12) -0.0013(9) -0.0010(9) -0.0020(10)
C102 0.0175(13) 0.0243(15) 0.0192(14) -0.0063(12) 0.0034(11) -0.0077(12)
C103 0.0121(11) 0.0149(13) 0.0126(12) 0.0024(9) -0.0019(9) 0.0007(10)
C104 0.0166(13) 0.0244(16) 0.0233(15) 0.0067(12) 0.0018(11) 0.0091(12)
C105 0.0161(13) 0.0085(12) 0.0191(13) 0.0016(10) -0.0006(10) 0.0021(10)
C106 0.0180(14) 0.0163(14) 0.0321(17) 0.0011(12) 0.0039(12) 0.0059(11)
C107 0.0178(13) 0.0102(12) 0.0179(13) -0.0009(10) -0.0018(10) -0.0025(10)
C108 0.0252(15) 0.0167(14) 0.0230(15) -0.0073(11) 0.0013(12) 0.0001(12)
C109 0.0160(13) 0.0167(13) 0.0195(14) 0.0039(11) -0.0076(10) -0.0039(11)
C110 0.0281(16) 0.0209(15) 0.0189(14) -0.0023(12) -0.0078(12) -0.0020(12)
C111 0.0151(12) 0.0155(13) 0.0192(14) 0.0041(10) -0.0064(10) 0.0008(10)
C112 0.0271(15) 0.0176(14) 0.0153(13) 0.0050(11) -0.0039(11) 0.0014(12)
C113 0.0133(12) 0.0138(13) 0.0217(14) 0.0039(11) -0.0012(10) 0.0024(10)
C114 0.0304(17) 0.0204(15) 0.0258(16) 0.0104(12) 0.0022(13) -0.0005(13)
C115 0.0149(13) 0.0105(13) 0.0222(14) -0.0012(10) 0.0000(10) 0.0000(10)
C116 0.0232(15) 0.0174(15) 0.0338(18) 0.0005(13) 0.0061(13) -0.0077(12)
C117 0.049(2) 0.036(2) 0.0155(15) -0.0014(13) -0.0022(15) -0.0010(16)
C118 0.0290(17) 0.038(2) 0.0267(17) -0.0064(14) -0.0016(14) 0.0011(15)
C119 0.0302(17) 0.0260(17) 0.0215(15) -0.0029(12) 0.0109(13) -0.0016(13)
C120 0.0267(16) 0.0254(16) 0.0169(14) 0.0004(12) 0.0024(12) 0.0004(13)
C121 0.0244(15) 0.0213(15) 0.0246(16) -0.0004(12) 0.0065(12) 0.0000(12)
C122 0.0401(19) 0.0230(16) 0.0191(15) -0.0003(12) 0.0131(14) -0.0025(14)
C123 0.0198(19) 0.097(4) 0.102(4) 0.067(4) 0.018(2) 0.013(2)
C124 0.028(2) 0.049(3) 0.087(4) 0.028(3) 0.001(2) 0.0076(19)
C125 0.031(2) 0.056(3) 0.082(4) -0.028(3) 0.015(2) 0.001(2)
C126 0.025(3) 0.053(6) 0.059(5) 0.034(5) -0.006(3) -0.006(3)
C127 0.025(3) 0.026(3) 0.062(4) -0.011(3) -0.013(3) -0.002(2)
C128 0.016(3) 0.063(5) 0.065(5) -0.038(4) -0.004(3) 0.009(3)

loop_
_atom_type_symbol
_atom_type_description
_atom_type_scat_dispersion_real
_atom_type_scat_dispersion_imag
_atom_type_scat_source
C C 0.0033 0.0016 'International Tables Vol C Tables 4.2.6.8 and 6.1.1.4'
H H 0.0000 0.0000 'International Tables Vol C Tables 4.2.6.8 and 6.1.1.4'
N N 0.0061 0.0033 'International Tables Vol C Tables 4.2.6.8 and 6.1.1.4'
Ni Ni 0.3393 1.1124 'International Tables Vol C Tables 4.2.6.8 and 6.1.1.4'
Tb Tb -0.1723 4.1537 'International Tables Vol C Tables 4.2.6.8 and 6.1.1.4'

loop_
_geom_angle_atom_site_label_1
_geom_angle_atom_site_label_2
_geom_angle_atom_site_label_3
_geom_angle
_geom_angle_site_symmetry_1
_geom_angle_site_symmetry_3
N1B Tb1 C24 149.25(18) . .
N1A Tb1 C24 142.44(15) . .
N1B Tb1 C25 138.4(2) . .
N1A Tb1 C25 157.42(14) . .
C24 Tb1 C25 35.76(13) . .
N1B Tb1 C26 131.9(2) . .
N1A Tb1 C26 153.12(15) . .
C24 Tb1 C26 63.48(13) . .
C25 Tb1 C26 34.81(13) . .
N1B Tb1 C55 152.8(2) . .
N1A Tb1 C55 129.15(15) . .
C24 Tb1 C55 34.67(12) . .
C25 Tb1 C55 63.46(13) . .
C26 Tb1 C55 75.30(13) . .
N1B Tb1 C56 147.27(19) . .
N1A Tb1 C56 129.70(14) . .
C24 Tb1 C56 60.56(12) . .
C25 Tb1 C56 72.00(12) . .
C26 Tb1 C56 62.17(12) . .
C55 Tb1 C56 34.19(12) . .
N1B Tb1 C57 137.14(18) . .
N1A Tb1 C57 139.69(14) . .
C24 Tb1 C57 72.08(13) . .
C25 Tb1 C57 60.88(12) . .
C26 Tb1 C57 34.38(12) . .
C55 Tb1 C57 62.19(13) . .
C56 Tb1 C57 34.23(12) . .
N1B Tb1 C23 117.84(17) . .
N1A Tb1 C23 114.12(13) . .
C24 Tb1 C23 31.61(11) . .
C25 Tb1 C23 53.50(12) . .
C26 Tb1 C23 87.87(12) . .
C55 Tb1 C23 56.58(11) . .
C56 Tb1 C23 89.01(11) . .
C57 Tb1 C23 103.47(11) . .
N1B Tb1 C8 108.5(2) . .
N1A Tb1 C8 126.02(13) . .
C24 Tb1 C8 53.37(12) . .
C25 Tb1 C8 31.51(11) . .
C26 Tb1 C8 56.77(11) . .
C55 Tb1 C8 87.62(11) . .
C56 Tb1 C8 103.26(11) . .
C57 Tb1 C8 89.33(11) . .
C23 Tb1 C8 49.35(11) . .
N1B Tb1 C27 102.1(2) . .
N1A Tb1 C27 124.25(14) . .
C24 Tb1 C27 89.21(12) . .
C25 Tb1 C27 54.52(12) . .
C26 Tb1 C27 29.81(11) . .
C55 Tb1 C27 105.09(12) . .
C56 Tb1 C27 87.12(11) . .
C57 Tb1 C27 53.61(11) . .
C23 Tb1 C27 105.13(11) . .
C8 Tb1 C27 59.32(10) . .
N1B Tb2 C63 155.7(2) . .
N1A Tb2 C63 133.52(15) . .
N1B Tb2 C62 145.41(18) . .
N1A Tb2 C62 142.88(14) . .
C63 Tb2 C62 34.99(11) . .
N1B Tb2 C64 152.09(19) . .
N1A Tb2 C64 135.09(14) . .
C63 Tb2 C64 34.98(11) . .
C62 Tb2 C64 61.32(12) . .
N1B Tb2 C42 132.9(2) . .
N1A Tb2 C42 152.36(14) . .
C63 Tb2 C42 63.27(12) . .
C62 Tb2 C42 35.15(12) . .
C64 Tb2 C42 72.12(12) . .
N1B Tb2 C44 137.81(18) . .
N1A Tb2 C44 142.78(13) . .
C63 Tb2 C44 63.16(12) . .
C62 Tb2 C44 72.23(12) . .
C64 Tb2 C44 34.90(12) . .
C42 Tb2 C44 60.37(12) . .
N1B Tb2 C43 128.5(2) . .
N1A Tb2 C43 150.28(14) . .
C63 Tb2 C43 75.53(12) . .
C62 Tb2 C43 62.93(12) . .
C64 Tb2 C43 62.50(11) . .
C42 Tb2 C43 34.39(12) . .
C44 Tb2 C43 34.05(11) . .
N1B Tb2 C61 114.98(17) . .
N1A Tb2 C61 113.44(13) . .
C63 Tb2 C61 56.58(11) . .
C62 Tb2 C61 31.18(11) . .
C64 Tb2 C61 89.55(11) . .
C42 Tb2 C61 52.54(11) . .
C44 Tb2 C61 103.08(11) . .
C43 Tb2 C61 86.60(11) . .
N1B Tb2 C65 121.59(19) . .
N1A Tb2 C65 104.84(13) . .
C63 Tb2 C65 56.41(11) . .
C62 Tb2 C65 89.37(11) . .
C64 Tb2 C65 30.97(10) . .
C42 Tb2 C65 102.73(11) . .
C44 Tb2 C65 52.01(11) . .
C43 Tb2 C65 85.78(10) . .
C61 Tb2 C65 112.31(10) . .
N1B Tb2 C77 125.4(2) . .
N1A Tb2 C77 103.17(14) . .
C63 Tb2 C77 30.50(11) . .
C62 Tb2 C77 55.10(11) . .
C64 Tb2 C77 54.98(11) . .
C42 Tb2 C77 89.34(11) . .
C44 Tb2 C77 89.06(11) . .
C43 Tb2 C77 106.03(11) . .
C61 Tb2 C77 59.23(10) . .
C65 Tb2 C77 59.03(10) . .
N1B Tb3 N1A 23.9(2) . .
N1B Tb3 C37 152.82(17) . .
N1A Tb3 C37 146.80(14) . .
Tb6 Tb3 C17 78.6(11) . .
N1B Tb3 C17 139.3(2) . .
N1A Tb3 C17 160.33(14) . .
C37 Tb3 C17 35.80(11) . .
N1B Tb3 C38 154.3(2) . .
N1A Tb3 C38 130.70(14) . .
C37 Tb3 C38 35.11(11) . .
C17 Tb3 C38 63.64(11) . .
N1B Tb3 C18 130.1(2) . .
N1A Tb3 C18 149.57(14) . .
C37 Tb3 C18 63.34(11) . .
C17 Tb3 C18 34.80(11) . .
C38 Tb3 C18 74.78(11) . .
N1B Tb3 C39 144.53(18) . .
N1A Tb3 C39 127.80(14) . .
C37 Tb3 C39 60.80(11) . .
C17 Tb3 C39 71.83(11) . .
C38 Tb3 C39 34.08(11) . .
C18 Tb3 C39 61.33(11) . .
N1B Tb3 C19 133.61(18) . .
N1A Tb3 C19 135.49(13) . .
C37 Tb3 C19 71.91(11) . .
C17 Tb3 C19 60.43(11) . .
C38 Tb3 C19 61.83(11) . .
C18 Tb3 C19 33.58(11) . .
C39 Tb3 C19 33.97(10) . .
N1B Tb3 C36 120.68(17) . .
N1A Tb3 C36 118.10(13) . .
C37 Tb3 C36 32.41(10) . .
C17 Tb3 C36 54.20(10) . .
C38 Tb3 C36 57.79(10) . .
C18 Tb3 C36 88.54(10) . .
C39 Tb3 C36 90.07(10) . .
C19 Tb3 C36 104.09(10) . .
N1B Tb3 C16 109.4(2) . .
N1A Tb3 C16 128.18(14) . .
C37 Tb3 C16 54.25(10) . .
C17 Tb3 C16 32.16(10) . .
C38 Tb3 C16 88.87(10) . .
C18 Tb3 C16 57.15(10) . .
C39 Tb3 C16 103.84(10) . .
C19 Tb3 C16 89.19(10) . .
C36 Tb3 C16 50.20(9) . .
N1B Tb3 C49 124.4(2) . .
N1A Tb3 C49 101.47(14) . .
C37 Tb3 C49 55.09(10) . .
C17 Tb3 C49 89.74(10) . .
C38 Tb3 C49 30.09(10) . .
C18 Tb3 C49 104.83(10) . .
C39 Tb3 C49 53.57(10) . .
C19 Tb3 C49 86.91(10) . .
C36 Tb3 C49 60.15(9) . .
C16 Tb3 C49 106.51(9) . .
Tb5 N1A Tb6 109.9(5) . .
Tb1 N1A Tb3 117.65(19) . .
Tb1 N1A Tb2 116.78(18) . .
Tb3 N1A Tb2 111.63(18) . .
Tb5 N1A Tb4 117.3(4) . .
Tb6 N1A Tb4 104.6(5) . .
N1A Tb4 C25 152.1(7) . .
N1A Tb4 C26 151.5(6) . .
C25 Tb4 C26 35.6(2) . .
N1A Tb4 C8 142.8(6) . .
C25 Tb4 C8 35.1(2) . .
C26 Tb4 C8 62.7(3) . .
N1A Tb4 C27 144.0(6) . .
C25 Tb4 C27 60.9(3) . .
C26 Tb4 C27 34.2(2) . .
C8 Tb4 C27 69.9(3) . .
N1A Tb4 C9 135.3(6) . .
C25 Tb4 C9 61.1(3) . .
C26 Tb4 C9 72.3(3) . .
C8 Tb4 C9 32.9(2) . .
C27 Tb4 C9 58.7(3) . .
N1A Tb4 C10 137.1(6) . .
C25 Tb4 C10 69.8(3) . .
C26 Tb4 C10 60.4(3) . .
C8 Tb4 C10 57.2(3) . .
C27 Tb4 C10 32.9(2) . .
C9 Tb4 C10 31.25(19) . .
N1A Tb4 C24 119.5(6) . .
C25 Tb4 C24 32.6(2) . .
C26 Tb4 C24 59.3(3) . .
C8 Tb4 C24 53.6(3) . .
C27 Tb4 C24 91.1(4) . .
C9 Tb4 C24 86.2(4) . .
C10 Tb4 C24 101.9(4) . .
N1A Tb4 C57 120.0(5) . .
C25 Tb4 C57 57.0(3) . .
C26 Tb4 C57 31.70(19) . .
C8 Tb4 C57 90.7(4) . .
C27 Tb4 C57 55.1(3) . .
C9 Tb4 C57 104.0(4) . .
C10 Tb4 C57 87.2(4) . .
C24 Tb4 C57 62.9(3) . .
N1A Tb4 C7 113.5(5) . .
C25 Tb4 C7 53.0(3) . .
C26 Tb4 C7 87.6(4) . .
C8 Tb4 C7 30.60(17) . .
C27 Tb4 C7 100.5(4) . .
C9 Tb4 C7 54.0(2) . .
C10 Tb4 C7 84.0(4) . .
C24 Tb4 C7 49.9(2) . .
C57 Tb4 C7 107.9(4) . .
N1A Tb4 C23 104.6(5) . .
C25 Tb4 C23 50.9(3) . .
C26 Tb4 C23 84.7(4) . .
C8 Tb4 C23 49.7(2) . .
C27 Tb4 C23 111.0(4) . .
C9 Tb4 C23 80.0(3) . .
C10 Tb4 C23 106.8(4) . .
C24 Tb4 C23 29.15(16) . .
C57 Tb4 C23 92.0(4) . .
C7 Tb4 C23 28.39(15) . .
N1A Tb5 C63 170.2(5) . .
N1A Tb5 C77 133.6(4) . .
C63 Tb5 C77 37.32(17) . .
N1A Tb5 C62 151.8(4) . .
C63 Tb5 C62 35.88(16) . .
C77 Tb5 C62 62.4(2) . .
N1A Tb5 C64 143.6(4) . .
C63 Tb5 C64 36.11(16) . .
C77 Tb5 C64 62.6(2) . .
C62 Tb5 C64 60.7(2) . .
N1A Tb5 C76 111.9(4) . .
C63 Tb5 C76 62.3(2) . .
C77 Tb5 C76 33.31(15) . .
C62 Tb5 C76 68.3(2) . .
C64 Tb5 C76 94.5(3) . .
N1A Tb5 C61 123.7(3) . .
C63 Tb5 C61 60.4(2) . .
C77 Tb5 C61 67.7(2) . .
C62 Tb5 C61 32.33(14) . .
C64 Tb5 C61 92.0(3) . .
C76 Tb5 C61 53.44(18) . .
N1A Tb5 C78 108.1(4) . .
C63 Tb5 C78 62.1(2) . .
C77 Tb5 C78 32.89(16) . .
C62 Tb5 C78 93.9(3) . .
C64 Tb5 C78 68.6(2) . .
C76 Tb5 C78 51.71(19) . .
C61 Tb5 C78 99.3(3) . .
N1A Tb5 C65 114.8(3) . .
C63 Tb5 C65 60.8(2) . .
C77 Tb5 C65 68.0(2) . .
C62 Tb5 C65 92.2(2) . .
C64 Tb5 C65 32.56(14) . .
C76 Tb5 C65 100.0(3) . .
C61 Tb5 C65 121.1(3) . .
C78 Tb5 C65 53.95(18) . .
N1A Tb5 C75 108.5(3) . .
C63 Tb5 C75 70.6(2) . .
C77 Tb5 C75 57.0(2) . .
C62 Tb5 C75 56.88(19) . .
C64 Tb5 C75 106.7(3) . .
C76 Tb5 C75 29.43(13) . .
C61 Tb5 C75 29.63(13) . .
C78 Tb5 C75 81.0(2) . .
C65 Tb5 C75 124.5(3) . .
N1A Tb5 C42 131.1(4) . .
C63 Tb5 C42 58.7(2) . .
C77 Tb5 C42 92.0(3) . .
C62 Tb5 C42 30.87(14) . .
C64 Tb5 C42 64.9(2) . .
C76 Tb5 C42 97.9(2) . .
C61 Tb5 C42 49.75(17) . .
C78 Tb5 C42 120.8(3) . .
C65 Tb5 C42 96.0(2) . .
C75 Tb5 C42 79.3(2) . .
N1A Tb6 C16 160.0(8) . .
N1A Tb6 C17 163.6(8) . .
C16 Tb6 C17 36.3(2) . .
N1A Tb6 C35 133.2(7) . .
C16 Tb6 C35 34.4(2) . .
C17 Tb6 C35 57.9(3) . .
N1A Tb6 C37 135.3(7) . .
C16 Tb6 C37 58.0(3) . .
C17 Tb6 C37 34.8(2) . .
C35 Tb6 C37 56.1(3) . .
N1A Tb6 C36 124.0(6) . .
C16 Tb6 C36 56.3(3) . .
C17 Tb6 C36 56.6(3) . .
C35 Tb6 C36 33.0(2) . .
C37 Tb6 C36 33.1(2) . .
N1A Tb6 C18 136.6(7) . .
C16 Tb6 C18 60.5(3) . .
C17 Tb6 C18 33.5(2) . .
C35 Tb6 C18 90.0(4) . .
C37 Tb6 C18 59.3(3) . .
C36 Tb6 C18 88.5(4) . .
N1A Tb6 C15 134.2(7) . .
C16 Tb6 C15 32.2(2) . .
C17 Tb6 C15 60.4(3) . .
C35 Tb6 C15 56.7(3) . .
C37 Tb6 C15 89.3(4) . .
C36 Tb6 C15 86.3(4) . .
C18 Tb6 C15 67.8(3) . .
N1A Tb6 C4 123.6(6) . .
C16 Tb6 C4 64.5(3) . .
C17 Tb6 C4 55.5(3) . .
C35 Tb6 C4 98.8(5) . .
C37 Tb6 C4 87.6(4) . .
C36 Tb6 C4 111.4(5) . .
C18 Tb6 C4 30.13(18) . .
C15 Tb6 C4 53.2(3) . .
N1A Tb6 C38 109.1(6) . .
C16 Tb6 C38 87.2(4) . .
C17 Tb6 C38 56.7(3) . .
C35 Tb6 C38 83.8(4) . .
C37 Tb6 C38 30.04(19) . .
C36 Tb6 C38 53.7(3) . .
C18 Tb6 C38 64.9(3) . .
C15 Tb6 C38 116.7(5) . .
C4 Tb6 C38 94.5(4) . .
N1A Tb6 C3 123.2(6) . .
C16 Tb6 C3 53.4(3) . .
C17 Tb6 C3 65.0(3) . .
C35 Tb6 C3 84.1(4) . .
C37 Tb6 C3 99.7(4) . .
C36 Tb6 C3 109.6(5) . .
C18 Tb6 C3 54.0(3) . .
C15 Tb6 C3 28.79(17) . .
C4 Tb6 C3 28.78(16) . .
C38 Tb6 C3 117.4(5) . .
Tb1 N1B Tb3 118.8(3) . .
Tb1 N1B Tb2 117.8(3) . .
Tb3 N1B Tb2 112.1(3) . .
C2 C1 C5 108.0(3) . .
C2 C1 C9 120.8(3) . .
C5 C1 C9 121.8(3) . .
C1 C2 C12 121.2(3) . .
C1 C2 C3 108.1(3) . .
C12 C2 C3 121.1(3) . .
C15 C3 C2 121.2(3) . .
C15 C3 C4 120.7(3) . .
C2 C3 C4 109.0(3) . .
C15 C3 Tb6 65.7(3) . .
C2 C3 Tb6 105.4(3) . .
C4 C3 Tb6 72.5(3) . .
C3 C4 C18 123.5(3) . .
C3 C4 C5 106.1(3) . .
C18 C4 C5 123.4(3) . .
C3 C4 Tb6 78.7(3) . .
C18 C4 Tb6 66.2(3) . .
C5 C4 Tb6 102.7(3) . .
C3 C4 Tb3 92.57(18) . .
C18 C4 Tb3 58.09(15) . .
C5 C4 Tb3 97.64(18) . .
C6 C5 C1 120.5(3) . .
C6 C5 C4 121.0(3) . .
C1 C5 C4 108.8(3) . .
C5 C6 C20 116.6(3) . .
C5 C6 C7 118.2(3) . .
C20 C6 C7 118.2(3) . .
C23 C7 C8 108.2(3) . .
C23 C7 C6 122.7(3) . .
C8 C7 C6 122.3(3) . .
C23 C7 Tb4 81.8(3) . .
C8 C7 Tb4 59.2(3) . .
C6 C7 Tb4 101.1(3) . .
C23 C7 Tb1 67.10(17) . .
C8 C7 Tb1 67.08(17) . .
C6 C7 Tb1 107.98(18) . .
C9 C8 C7 118.6(3) . .
C9 C8 C25 123.8(3) . .
C7 C8 C25 109.4(3) . .
C9 C8 Tb4 80.5(4) . .
C7 C8 Tb4 90.2(3) . .
C25 C8 Tb4 71.4(3) . .
C9 C8 Tb1 95.46(19) . .
C7 C8 Tb1 84.51(18) . .
C25 C8 Tb1 60.85(16) . .
C10 C9 C8 116.7(3) . .
C10 C9 C1 117.7(3) . .
C8 C9 C1 118.2(3) . .
C10 C9 Tb4 75.2(3) . .
C8 C9 Tb4 66.5(3) . .
C1 C9 Tb4 102.0(3) . .
C9 C10 C11 121.3(3) . .
C9 C10 C27 120.9(3) . .
C11 C10 C27 108.9(3) . .
C9 C10 Tb4 73.6(3) . .
C11 C10 Tb4 101.3(3) . .
C27 C10 Tb4 67.4(3) . .
C12 C11 C10 121.3(3) . .
C12 C11 C29 120.7(3) . .
C10 C11 C29 108.1(3) . .
C11 C12 C2 117.6(3) . .
C11 C12 C13 118.1(3) . .
C2 C12 C13 117.6(3) . .
C12 C13 C14 120.9(3) . .
C12 C13 C31 120.7(3) . .
C14 C13 C31 108.5(3) . .
C15 C14 C33 121.4(3) . .
C15 C14 C13 121.3(3) . .
C33 C14 C13 107.3(3) . .
C3 C15 C14 117.7(3) . .
C3 C15 C16 116.6(3) . .
C14 C15 C16 118.8(3) . .
C3 C15 Tb6 85.5(3) . .
C14 C15 Tb6 98.9(4) . .
C16 C15 Tb6 59.8(3) . .
C35 C16 C15 118.5(3) . .
C35 C16 C17 109.1(3) . .
C15 C16 C17 124.3(3) . .
C35 C16 Tb6 78.9(4) . .
C15 C16 Tb6 87.9(4) . .
C17 C16 Tb6 74.1(4) . .
C35 C16 Tb3 83.22(17) . .
C15 C16 Tb3 96.26(18) . .
C17 C16 Tb3 61.54(15) . .
C18 C17 C16 117.8(3) . .
C18 C17 C37 120.7(3) . .
C16 C17 C37 106.9(3) . .
C18 C17 Tb6 82.5(4) . .
C16 C17 Tb6 69.6(4) . .
C37 C17 Tb6 78.6(4) . .
C18 C17 Tb3 74.59(16) . .
C16 C17 Tb3 86.29(17) . .
C37 C17 Tb3 71.47(16) . .
C4 C18 C19 115.1(3) . .
C4 C18 C17 116.6(3) . .
C19 C18 C17 117.6(3) . .
C4 C18 Tb3 92.26(18) . .
C19 C18 Tb3 74.88(17) . .
C17 C18 Tb3 70.61(16) . .
C4 C18 Tb6 83.6(3) . .
C19 C18 Tb6 90.1(4) . .
C17 C18 Tb6 64.0(3) . .
C18 C19 C20 120.2(3) . .
C18 C19 C39 121.4(3) . .
C20 C19 C39 106.7(3) . .
C18 C19 Tb3 71.54(16) . .
C20 C19 Tb3 93.81(18) . .
C39 C19 Tb3 72.31(16) . .
C18 C19 Tb6 61.2(3) . .
C20 C19 Tb6 97.2(3) . .
C39 C19 Tb6 81.0(3) . .
C21 C20 C6 119.2(3) . .
C21 C20 C19 109.4(3) . .
C6 C20 C19 123.4(3) . .
C21 C20 Tb3 88.01(18) . .
C6 C20 Tb3 96.14(18) . .
C19 C20 Tb3 57.14(15) . .
C20 C21 C40 107.8(3) . .
C20 C21 C22 122.6(3) . .
C40 C21 C22 122.2(3) . .
C53 C22 C23 117.3(3) . .
C53 C22 C21 117.6(3) . .
C23 C22 C21 118.5(3) . .
C7 C23 C22 118.6(3) . .
C7 C23 C24 109.2(3) . .
C22 C23 C24 123.9(3) . .
C7 C23 Tb1 84.64(19) . .
C22 C23 Tb1 95.35(19) . .
C24 C23 Tb1 60.61(16) . .
C7 C23 Tb4 69.8(3) . .
C22 C23 Tb4 102.7(3) . .
C24 C23 Tb4 67.3(3) . .
C55 C24 C23 118.2(3) . .
C55 C24 C25 121.7(3) . .
C23 C24 C25 106.7(3) . .
C55 C24 Tb1 74.20(18) . .
C23 C24 Tb1 87.78(18) . .
C25 C24 Tb1 72.34(17) . .
C55 C24 Tb4 89.1(3) . .
C23 C24 Tb4 83.5(3) . .
C25 C24 Tb4 60.1(3) . .
C8 C25 C26 118.5(3) . .
C8 C25 C24 106.4(3) . .
C26 C25 C24 120.9(3) . .
C8 C25 Tb4 73.4(3) . .
C26 C25 Tb4 72.2(3) . .
C24 C25 Tb4 87.3(4) . .
C8 C25 Tb1 87.64(18) . .
C26 C25 Tb1 73.71(17) . .
C24 C25 Tb1 71.89(17) . .
C27 C26 C25 116.7(3) . .
C27 C26 C57 115.3(3) . .
C25 C26 C57 117.0(3) . .
C27 C26 Tb4 75.5(4) . .
C25 C26 Tb4 72.3(3) . .
C57 C26 Tb4 89.1(4) . .
C27 C26 Tb1 91.44(19) . .
C25 C26 Tb1 71.48(18) . .
C57 C26 Tb1 74.23(18) . .
C26 C27 C28 124.2(3) . .
C26 C27 C10 123.1(3) . .
C28 C27 C10 105.8(3) . .
C26 C27 Tb4 70.3(4) . .
C28 C27 Tb4 96.3(3) . .
C10 C27 Tb4 79.7(3) . .
C26 C27 Tb1 58.75(17) . .
C28 C27 Tb1 96.48(19) . .
C10 C27 Tb1 93.06(19) . .
C59 C28 C29 120.6(3) . .
C59 C28 C27 120.2(3) . .
C29 C28 C27 109.7(3) . .
C59 C28 Tb4 89.1(3) . .
C29 C28 Tb4 94.9(3) . .
C27 C28 Tb4 54.9(3) . .
C30 C29 C28 121.4(3) . .
C30 C29 C11 121.4(3) . .
C28 C29 C11 107.5(3) . .
C29 C30 C31 117.6(3) . .
C29 C30 C41 118.9(3) . .
C31 C30 C41 116.9(3) . .
C30 C31 C32 120.5(3) . .
C30 C31 C13 121.1(3) . .
C32 C31 C13 108.7(3) . .
C31 C32 C43 123.5(3) . .
C31 C32 C33 106.3(3) . .
C43 C32 C33 123.2(3) . .
C31 C32 Tb2 95.32(19) . .
C43 C32 Tb2 56.99(16) . .
C33 C32 Tb2 95.95(19) . .
C34 C33 C14 120.8(3) . .
C34 C33 C32 119.9(3) . .
C14 C33 C32 109.2(3) . .
C33 C34 C45 117.3(3) . .
C33 C34 C35 117.6(3) . .
C45 C34 C35 118.5(3) . .
C16 C35 C36 107.8(3) . .
C16 C35 C34 122.5(3) . .
C36 C35 C34 122.7(3) . .
C16 C35 Tb6 66.8(3) . .
C36 C35 Tb6 76.4(4) . .
C34 C35 Tb6 98.6(4) . .
C16 C35 Tb3 67.99(16) . .
C36 C35 Tb3 66.14(15) . .
C34 C35 Tb3 107.60(18) . .
C47 C36 C35 118.2(3) . .
C47 C36 C37 123.9(3) . .
C35 C36 C37 110.0(3) . .
C47 C36 Tb6 96.9(3) . .
C35 C36 Tb6 70.6(4) . .
C37 C36 Tb6 73.0(4) . .
C47 C36 Tb3 94.27(17) . .
C35 C36 Tb3 84.83(17) . .
C37 C36 Tb3 62.41(15) . .
C36 C37 C38 117.8(3) . .
C36 C37 C17 106.1(3) . .
C38 C37 C17 121.2(3) . .
C36 C37 Tb3 85.18(17) . .
C38 C37 Tb3 74.07(16) . .
C17 C37 Tb3 72.73(16) . .
C36 C37 Tb6 73.8(4) . .
C38 C37 Tb6 89.4(4) . .
C17 C37 Tb6 66.6(3) . .
C49 C38 C39 115.4(3) . .
C49 C38 C37 116.9(3) . .
C39 C38 C37 116.8(3) . .
C49 C38 Tb3 91.47(18) . .
C39 C38 Tb3 74.93(16) . .
C37 C38 Tb3 70.82(16) . .
C49 C38 Tb6 93.1(3) . .
C39 C38 Tb6 84.1(3) . .
C37 C38 Tb6 60.5(3) . .
C38 C39 C40 119.6(3) . .
C38 C39 C19 122.1(3) . .
C40 C39 C19 106.9(3) . .
C38 C39 Tb3 70.99(16) . .
C40 C39 Tb3 93.61(18) . .
C19 C39 Tb3 73.72(16) . .
C51 C40 C21 119.2(3) . .
C51 C40 C39 124.0(3) . .
C21 C40 C39 109.1(3) . .
C51 C40 Tb3 96.17(18) . .
C21 C40 Tb3 88.74(18) . .
C39 C40 Tb3 57.12(15) . .
C60 C41 C30 118.8(3) . .
C60 C41 C42 109.4(3) . .
C30 C41 C42 123.9(3) . .
C60 C41 Tb2 84.97(18) . .
C30 C41 Tb2 96.86(19) . .
C42 C41 Tb2 59.58(16) . .
C41 C42 C43 118.4(3) . .
C41 C42 C62 106.6(3) . .
C43 C42 C62 121.4(3) . .
C41 C42 Tb2 89.73(19) . .
C43 C42 Tb2 73.11(17) . .
C62 C42 Tb2 71.56(18) . .
C41 C42 Tb5 92.5(2) . .
C43 C42 Tb5 82.6(2) . .
C62 C42 Tb5 59.0(2) . .
C32 C43 C44 116.6(3) . .
C32 C43 C42 116.4(3) . .
C44 C43 C42 117.1(3) . .
C32 C43 Tb2 93.75(19) . .
C44 C43 Tb2 72.75(17) . .
C42 C43 Tb2 72.50(18) . .
C43 C44 C45 118.2(3) . .
C43 C44 C64 121.7(3) . .
C45 C44 C64 106.8(3) . .
C43 C44 Tb2 73.20(17) . .
C45 C44 Tb2 90.23(18) . .
C64 C44 Tb2 71.60(16) . .
C43 C44 Tb5 83.4(2) . .
C45 C44 Tb5 92.3(2) . .
C64 C44 Tb5 58.8(2) . .
C34 C45 C46 118.9(3) . .
C34 C45 C44 124.3(3) . .
C46 C45 C44 109.2(3) . .
C34 C45 Tb2 97.35(18) . .
C46 C45 Tb2 85.30(17) . .
C44 C45 Tb2 59.30(15) . .
C65 C46 C45 107.9(3) . .
C65 C46 C47 123.0(3) . .
C45 C46 C47 122.7(3) . .
C48 C47 C36 117.8(3) . .
C48 C47 C46 117.3(3) . .
C36 C47 C46 118.6(3) . .
C47 C48 C67 120.4(3) . .
C47 C48 C49 119.7(3) . .
C67 C48 C49 110.1(3) . .
C50 C49 C38 123.8(3) . .
C50 C49 C48 105.8(3) . .
C38 C49 C48 123.3(3) . .
C50 C49 Tb3 97.67(18) . .
C38 C49 Tb3 58.43(15) . .
C48 C49 Tb3 91.91(17) . .
C51 C50 C49 121.0(3) . .
C51 C50 C68 120.5(3) . .
C49 C50 C68 109.1(3) . .
C50 C51 C40 116.0(3) . .
C50 C51 C52 118.1(3) . .
C40 C51 C52 118.6(3) . .
C53 C52 C51 121.0(3) . .
C53 C52 C70 108.1(3) . .
C51 C52 C70 121.2(3) . .
C22 C53 C52 121.1(3) . .
C22 C53 C54 120.1(3) . .
C52 C53 C54 109.1(3) . .
C55 C54 C71 124.2(3) . .
C55 C54 C53 123.0(3) . .
C71 C54 C53 105.6(3) . .
C55 C54 Tb1 57.92(17) . .
C71 C54 Tb1 96.9(2) . .
C53 C54 Tb1 93.12(19) . .
C54 C55 C24 117.2(3) . .
C54 C55 C56 115.6(3) . .
C24 C55 C56 116.6(3) . .
C54 C55 Tb1 92.61(19) . .
C24 C55 Tb1 71.13(18) . .
C56 C55 Tb1 73.96(19) . .
C55 C56 C73 119.2(3) . .
C55 C56 C57 122.3(3) . .
C73 C56 C57 106.7(3) . .
C55 C56 Tb1 71.85(18) . .
C73 C56 Tb1 92.55(18) . .
C57 C56 Tb1 73.07(18) . .
C58 C57 C26 119.2(3) . .
C58 C57 C56 106.8(3) . .
C26 C57 C56 121.3(3) . .
C58 C57 Tb1 91.94(19) . .
C26 C57 Tb1 71.39(18) . .
C56 C57 Tb1 72.70(18) . .
C58 C57 Tb4 90.4(3) . .
C26 C57 Tb4 59.2(3) . .
C56 C57 Tb4 87.9(3) . .
C74 C58 C59 118.2(3) . .
C74 C58 C57 109.6(3) . .
C59 C58 C57 124.2(3) . .
C74 C58 Tb1 87.71(19) . .
C59 C58 Tb1 95.30(19) . .
C57 C58 Tb1 58.48(16) . .
C28 C59 C58 116.6(3) . .
C28 C59 C60 117.8(3) . .
C58 C59 C60 118.7(3) . .
C41 C60 C59 122.2(3) . .
C41 C60 C61 108.0(3) . .
C59 C60 C61 123.0(3) . .
C75 C61 C60 117.7(3) . .
C75 C61 C62 124.7(3) . .
C60 C61 C62 109.3(3) . .
C75 C61 Tb5 80.5(3) . .
C60 C61 Tb5 97.9(3) . .
C62 C61 Tb5 65.3(2) . .
C75 C61 Tb2 94.36(19) . .
C60 C61 Tb2 86.66(19) . .
C62 C61 Tb2 60.22(16) . .
C61 C62 C63 118.3(3) . .
C61 C62 C42 106.6(3) . .
C63 C62 C42 121.4(3) . .
C61 C62 Tb2 88.60(19) . .
C63 C62 Tb2 72.28(17) . .
C42 C62 Tb2 73.29(18) . .
C61 C62 Tb5 82.4(2) . .
C63 C62 Tb5 62.6(2) . .
C42 C62 Tb5 90.1(3) . .
C77 C63 C64 115.8(3) . .
C77 C63 C62 116.1(3) . .
C64 C63 C62 116.3(3) . .
C77 C63 Tb5 73.2(3) . .
C64 C63 Tb5 80.6(3) . .
C62 C63 Tb5 81.5(3) . .
C77 C63 Tb2 90.23(18) . .
C64 C63 Tb2 72.74(17) . .
C62 C63 Tb2 72.73(17) . .
C65 C64 C63 118.6(3) . .
C65 C64 C44 106.4(3) . .
C63 C64 C44 121.8(3) . .
C65 C64 Tb2 89.24(18) . .
C63 C64 Tb2 72.28(16) . .
C44 C64 Tb2 73.50(17) . .
C65 C64 Tb5 82.2(2) . .
C63 C64 Tb5 63.3(2) . .
C44 C64 Tb5 90.4(3) . .
C46 C65 C66 118.5(3) . .
C46 C65 C64 109.6(3) . .
C66 C65 C64 124.6(3) . .
C46 C65 Tb5 97.9(2) . .
C66 C65 Tb5 81.9(2) . .
C64 C65 Tb5 65.2(2) . .
C46 C65 Tb2 87.06(17) . .
C66 C65 Tb2 95.83(18) . .
C64 C65 Tb2 59.79(15) . .
C78 C66 C67 118.6(3) . .
C78 C66 C65 115.9(3) . .
C67 C66 C65 118.3(3) . .
C78 C66 Tb5 67.6(2) . .
C67 C66 Tb5 109.2(2) . .
C65 C66 Tb5 68.2(2) . .
C66 C67 C48 122.3(3) . .
C66 C67 C68 120.6(3) . .
C48 C67 C68 107.2(3) . .
C69 C68 C67 121.1(3) . .
C69 C68 C50 121.1(3) . .
C67 C68 C50 107.8(3) . .
C68 C69 C70 118.1(3) . .
C68 C69 C79 117.3(3) . .
C70 C69 C79 117.8(3) . .
C69 C70 C52 120.8(3) . .
C69 C70 C71 120.9(3) . .
C52 C70 C71 108.1(3) . .
C72 C71 C70 121.3(3) . .
C72 C71 C54 120.3(3) . .
C70 C71 C54 109.1(3) . .
C71 C72 C80 118.1(3) . .
C71 C72 C73 116.6(3) . .
C80 C72 C73 118.4(3) . .
C74 C73 C72 119.4(3) . .
C74 C73 C56 108.7(3) . .
C72 C73 C56 123.9(3) . .
C74 C73 Tb1 86.89(18) . .
C72 C73 Tb1 96.46(18) . .
C56 C73 Tb1 57.79(16) . .
C58 C74 C73 108.1(3) . .
C58 C74 C75 122.9(3) . .
C73 C74 C75 122.1(3) . .
C76 C75 C61 116.9(3) . .
C76 C75 C74 117.5(3) . .
C61 C75 C74 119.1(3) . .
C76 C75 Tb5 68.3(2) . .
C61 C75 Tb5 69.9(2) . .
C74 C75 Tb5 107.9(2) . .
C75 C76 C80 121.4(3) . .
C75 C76 C77 120.3(3) . .
C80 C76 C77 108.9(3) . .
C75 C76 Tb5 82.2(2) . .
C80 C76 Tb5 99.5(2) . .
C77 C76 Tb5 58.5(2) . .
C63 C77 C78 123.9(3) . .
C63 C77 C76 123.3(3) . .
C78 C77 C76 105.9(3) . .
C63 C77 Tb5 69.5(3) . .
C78 C77 Tb5 88.5(3) . .
C76 C77 Tb5 88.2(3) . .
C63 C77 Tb2 59.27(16) . .
C78 C77 Tb2 95.03(18) . .
C76 C77 Tb2 93.96(17) . .
C66 C78 C79 120.6(3) . .
C66 C78 C77 120.9(3) . .
C79 C78 C77 109.3(3) . .
C66 C78 Tb5 82.9(2) . .
C79 C78 Tb5 99.2(2) . .
C77 C78 Tb5 58.6(2) . .
C78 C79 C69 121.5(3) . .
C78 C79 C80 108.1(3) . .
C69 C79 C80 120.6(3) . .
C72 C80 C76 120.9(3) . .
C72 C80 C79 121.0(3) . .
C76 C80 C79 107.6(3) . .
N2 Ni1 N4 176.85(9) . .
N2 Ni1 N3 90.08(9) . .
N4 Ni1 N3 90.00(9) . .
N2 Ni1 N5 90.00(9) . .
N4 Ni1 N5 89.78(9) . .
N3 Ni1 N5 177.67(9) . .
C84 N2 C81 104.2(2) . .
C84 N2 Ni1 127.76(17) . .
C81 N2 Ni1 127.99(17) . .
C86 N3 C89 104.0(2) . .
C86 N3 Ni1 127.85(17) . .
C89 N3 Ni1 128.17(17) . .
C94 N4 C91 104.6(2) . .
C94 N4 Ni1 127.80(17) . .
C91 N4 Ni1 127.58(17) . .
C96 N5 C99 104.0(2) . .
C96 N5 Ni1 128.22(17) . .
C99 N5 Ni1 127.73(17) . .
C100 C81 N2 125.0(2) . .
C100 C81 C82 123.4(2) . .
N2 C81 C82 111.6(2) . .
C83 C82 C81 106.4(2) . .
C83 C82 C101 128.7(2) . .
C81 C82 C101 124.6(2) . .
C82 C83 C84 106.4(2) . .
C82 C83 C103 128.9(2) . .
C84 C83 C103 124.6(2) . .
C85 C84 N2 125.3(2) . .
C85 C84 C83 123.2(2) . .
N2 C84 C83 111.5(2) . .
C84 C85 C86 124.2(2) . .
C84 C85 H85 117.9 . .
C86 C85 H85 117.9 . .
N3 C86 C85 124.8(2) . .
N3 C86 C87 112.0(2) . .
C85 C86 C87 123.2(2) . .
C88 C87 C86 106.0(2) . .
C88 C87 C105 129.0(2) . .
C86 C87 C105 124.9(2) . .
C87 C88 C89 106.4(2) . .
C87 C88 C107 128.6(2) . .
C89 C88 C107 124.9(2) . .
C90 C89 N3 124.8(2) . .
C90 C89 C88 123.5(2) . .
N3 C89 C88 111.6(2) . .
C89 C90 C91 124.1(2) . .
C89 C90 H90 118.0 . .
C91 C90 H90 118.0 . .
C90 C91 N4 125.3(2) . .
C90 C91 C92 123.6(2) . .
N4 C91 C92 111.1(2) . .
C93 C92 C91 106.5(2) . .
C93 C92 C109 129.3(2) . .
C91 C92 C109 124.1(2) . .
C92 C93 C94 106.5(2) . .
C92 C93 C111 128.8(2) . .
C94 C93 C111 124.5(2) . .
C95 C94 N4 125.4(2) . .
C95 C94 C93 123.3(2) . .
N4 C94 C93 111.3(2) . .
C94 C95 C96 124.2(2) . .
C94 C95 H95 117.9 . .
C96 C95 H95 117.9 . .
N5 C96 C95 124.5(2) . .
N5 C96 C97 111.7(2) . .
C95 C96 C97 123.7(2) . .
C98 C97 C96 106.6(2) . .
C98 C97 C113 129.0(3) . .
C96 C97 C113 124.3(2) . .
C97 C98 C99 106.0(2) . .
C97 C98 C115 129.7(2) . .
C99 C98 C115 124.3(2) . .
N5 C99 C100 124.9(2) . .
N5 C99 C98 111.7(2) . .
C100 C99 C98 123.5(2) . .
C81 C100 C99 124.4(2) . .
C81 C100 H10 117.8 . .
C99 C100 H10 117.8 . .
C82 C101 C102 111.7(2) . .
C82 C101 H10B 109.3 . .
C102 C101 H10B 109.3 . .
C82 C101 H10C 109.3 . .
C102 C101 H10C 109.3 . .
H10B C101 H10C 107.9 . .
C101 C102 H10D 109.5 . .
C101 C102 H10E 109.5 . .
H10D C102 H10E 109.5 . .
C101 C102 H10F 109.5 . .
H10D C102 H10F 109.5 . .
H10E C102 H10F 109.5 . .
C83 C103 C104 112.1(2) . .
C83 C103 H10G 109.2 . .
C104 C103 H10G 109.2 . .
C83 C103 H10H 109.2 . .
C104 C103 H10H 109.2 . .
H10G C103 H10H 107.9 . .
C103 C104 H10I 109.5 . .
C103 C104 H10J 109.5 . .
H10I C104 H10J 109.5 . .
C103 C104 H10K 109.5 . .
H10I C104 H10K 109.5 . .
H10J C104 H10K 109.5 . .
C87 C105 C106 113.2(2) . .
C87 C105 H10L 108.9 . .
C106 C105 H10L 108.9 . .
C87 C105 H10W 108.9 . .
C106 C105 H10W 108.9 . .
H10L C105 H10W 107.8 . .
C105 C106 H10T 109.5 . .
C105 C106 H10U 109.5 . .
H10T C106 H10U 109.5 . .
C105 C106 H10V 109.5 . .
H10T C106 H10V 109.5 . .
H10U C106 H10V 109.5 . .
C88 C107 C108 113.2(2) . .
C88 C107 H10M 108.9 . .
C108 C107 H10M 108.9 . .
C88 C107 H10N 108.9 . .
C108 C107 H10N 108.9 . .
H10M C107 H10N 107.8 . .
C107 C108 H10O 109.5 . .
C107 C108 H10P 109.5 . .
H10O C108 H10P 109.5 . .
C107 C108 H10Q 109.5 . .
H10O C108 H10Q 109.5 . .
H10P C108 H10Q 109.5 . .
C92 C109 C110 113.0(2) . .
C92 C109 H10R 109.0 . .
C110 C109 H10R 109.0 . .
C92 C109 H10S 109.0 . .
C110 C109 H10S 109.0 . .
H10R C109 H10S 107.8 . .
C109 C110 H11A 109.5 . .
C109 C110 H11B 109.5 . .
H11A C110 H11B 109.5 . .
C109 C110 H11C 109.5 . .
H11A C110 H11C 109.5 . .
H11B C110 H11C 109.5 . .
C93 C111 C112 112.9(2) . .
C93 C111 H11D 109.0 . .
C112 C111 H11D 109.0 . .
C93 C111 H11E 109.0 . .
C112 C111 H11E 109.0 . .
H11D C111 H11E 107.8 . .
C111 C112 H11K 109.5 . .
C111 C112 H11L 109.5 . .
H11K C112 H11L 109.5 . .
C111 C112 H11M 109.5 . .
H11K C112 H11M 109.5 . .
H11L C112 H11M 109.5 . .
C97 C113 C114 113.4(2) . .
C97 C113 H11N 108.9 . .
C114 C113 H11N 108.9 . .
C97 C113 H11O 108.9 . .
C114 C113 H11O 108.9 . .
H11N C113 H11O 107.7 . .
C113 C114 H11P 109.5 . .
C113 C114 H11Q 109.5 . .
H11P C114 H11Q 109.5 . .
C113 C114 H11R 109.5 . .
H11P C114 H11R 109.5 . .
H11Q C114 H11R 109.5 . .
C98 C115 C116 113.6(2) . .
C98 C115 H11F 108.8 . .
C116 C115 H11F 108.8 . .
C98 C115 H11G 108.8 . .
C116 C115 H11G 108.8 . .
H11F C115 H11G 107.7 . .
C115 C116 H11H 109.5 . .
C115 C116 H11I 109.5 . .
H11H C116 H11I 109.5 . .
C115 C116 H11J 109.5 . .
H11H C116 H11J 109.5 . .
H11I C116 H11J 109.5 . .
C122 C117 C118 120.4(3) . .
C122 C117 H117 119.8 . .
C118 C117 H117 119.8 . .
C119 C118 C117 119.6(3) . .
C119 C118 H118 120.2 . .
C117 C118 H118 120.2 . .
C118 C119 C120 120.1(3) . .
C118 C119 H119 119.9 . .
C120 C119 H119 119.9 . .
C121 C120 C119 119.6(3) . .
C121 C120 H120 120.2 . .
C119 C120 H120 120.2 . .
C122 C121 C120 120.2(3) . .
C122 C121 H121 119.9 . .
C120 C121 H121 119.9 . .
C121 C122 C117 120.0(3) . .
C121 C122 H122 120.0 . .
C117 C122 H122 120.0 . .
C125 C123 C124 121.5(4) 2_655 .
C125 C123 H123 119.2 2_655 .
C124 C123 H123 119.2 . .
C125 C124 C123 118.4(5) . .
C125 C124 H124 120.8 . .
C123 C124 H124 120.8 . .
C123 C125 C124 120.0(5) 2_655 .
C123 C125 H125 120.0 2_655 .
C124 C125 H125 120.0 . .
C127 C126 C128 120.0(8) . 2_655
C127 C126 H126 120.0 . .
C128 C126 H126 120.0 2_655 .
C126 C127 C128 119.9(7) . .
C126 C127 H127 120.1 . .
C128 C127 H127 120.1 . .
C126 C128 C127 120.1(6) 2_655 .
C126 C128 H128 120.0 2_655 .
C127 C128 H128 120.0 . .
C130 C129 C134 120.0 . .
C130 C129 H129 120.0 . .
C134 C129 H129 120.0 . .
C129 C130 C131 120.0 . .
C129 C130 H130 120.0 . .
C131 C130 H130 120.0 . .
C132 C131 C130 120.0 . .
C132 C131 H131 120.0 . .
C130 C131 H131 120.0 . .
C133 C132 C131 120.0 . .
C133 C132 H132 120.0 . .
C131 C132 H132 120.0 . .
C132 C133 C134 120.0 . .
C132 C133 H133 120.0 . .
C134 C133 H133 120.0 . .
C129 C134 C133 120.0 . .
C129 C134 H134 120.0 . .
C133 C134 H134 120.0 . .

loop_
_geom_bond_atom_site_label_1
_geom_bond_atom_site_label_2
_geom_bond_distance
_geom_bond_site_symmetry_2
Tb1 N1B 2.038(6) .
Tb1 N1A 2.056(4) .
Tb1 C24 2.423(3) .
Tb1 C25 2.429(3) .
Tb1 C26 2.459(3) .
Tb1 C55 2.464(3) .
Tb1 C56 2.492(3) .
Tb1 C57 2.497(3) .
Tb1 C23 2.779(3) .
Tb1 C8 2.779(3) .
Tb1 C27 2.876(3) .
Tb2 N1B 2.085(6) .
Tb2 N1A 2.089(4) .
Tb2 C63 2.434(3) .
Tb2 C62 2.440(3) .
Tb2 C64 2.440(3) .
Tb2 C42 2.464(3) .
Tb2 C44 2.466(3) .
Tb2 C43 2.472(3) .
Tb2 C61 2.811(3) .
Tb2 C65 2.824(3) .
Tb2 C77 2.832(3) .
Tb3 N1B 2.070(6) .
Tb3 N1A 2.077(4) .
Tb3 C37 2.404(3) .
Tb3 C17 2.421(3) .
Tb3 C38 2.447(3) .
Tb3 C18 2.474(3) .
Tb3 C39 2.499(3) .
Tb3 C19 2.518(3) .
Tb3 C36 2.703(3) .
Tb3 C16 2.748(3) .
Tb3 C49 2.871(3) .
N1A Tb5 1.953(8) .
N1A Tb6 2.094(14) .
N1A Tb4 2.137(12) .
Tb4 C25 2.395(12) .
Tb4 C26 2.395(12) .
Tb4 C8 2.422(12) .
Tb4 C27 2.463(12) .
Tb4 C9 2.605(13) .
Tb4 C10 2.625(13) .
Tb4 C24 2.761(13) .
Tb4 C57 2.788(12) .
Tb4 C7 2.820(12) .
Tb4 C23 2.973(12) .
Tb5 C63 2.221(8) .
Tb5 C77 2.269(8) .
Tb5 C62 2.473(8) .
Tb5 C64 2.452(8) .
Tb5 C76 2.659(9) .
Tb5 C61 2.698(8) .
Tb5 C78 2.656(9) .
Tb5 C65 2.676(7) .
Tb5 C75 2.835(8) .
Tb5 C42 2.886(8) .
Tb6 C16 2.323(14) .
Tb6 C17 2.384(14) .
Tb6 C35 2.480(14) .
Tb6 C37 2.546(14) .
Tb6 C36 2.556(13) .
Tb6 C18 2.629(14) .
Tb6 C15 2.685(14) .
Tb6 C4 2.855(14) .
Tb6 C38 2.924(15) .
Tb6 C3 2.936(14) .
C1 C2 1.423(5) .
C1 C5 1.430(5) .
C1 C9 1.438(5) .
C2 C12 1.425(5) .
C2 C3 1.432(5) .
C3 C15 1.419(5) .
C3 C4 1.441(5) .
C4 C18 1.442(5) .
C4 C5 1.450(4) .
C5 C6 1.397(5) .
C6 C20 1.428(5) .
C6 C7 1.444(5) .
C7 C23 1.428(5) .
C7 C8 1.435(5) .
C8 C9 1.436(5) .
C8 C25 1.454(5) .
C9 C10 1.409(5) .
C10 C11 1.431(5) .
C10 C27 1.449(5) .
C11 C12 1.416(5) .
C11 C29 1.437(5) .
C12 C13 1.425(5) .
C13 C14 1.433(5) .
C13 C31 1.435(5) .
C14 C15 1.424(5) .
C14 C33 1.429(5) .
C15 C16 1.433(4) .
C16 C35 1.427(4) .
C16 C17 1.466(5) .
C17 C18 1.465(4) .
C17 C37 1.483(4) .
C18 C19 1.443(5) .
C19 C20 1.456(5) .
C19 C39 1.466(5) .
C20 C21 1.425(5) .
C21 C40 1.430(5) .
C21 C22 1.435(5) .
C22 C53 1.405(5) .
C22 C23 1.436(5) .
C23 C24 1.458(5) .
C24 C55 1.457(5) .
C24 C25 1.490(5) .
C25 C26 1.462(5) .
C26 C27 1.430(5) .
C26 C57 1.465(5) .
C27 C28 1.448(5) .
C28 C59 1.413(5) .
C28 C29 1.422(5) .
C29 C30 1.418(5) .
C30 C31 1.421(5) .
C30 C41 1.429(5) .
C31 C32 1.436(5) .
C32 C43 1.441(5) .
C32 C33 1.454(5) .
C33 C34 1.401(5) .
C34 C45 1.424(5) .
C34 C35 1.443(5) .
C35 C36 1.434(4) .
C36 C47 1.431(4) .
C36 C37 1.454(5) .
C37 C38 1.464(5) .
C38 C49 1.440(5) .
C38 C39 1.450(5) .
C39 C40 1.455(5) .
C40 C51 1.427(5) .
C41 C60 1.427(5) .
C41 C42 1.459(5) .
C42 C43 1.459(5) .
C42 C62 1.481(5) .
C43 C44 1.446(5) .
C44 C45 1.454(5) .
C44 C64 1.472(5) .
C45 C46 1.424(5) .
C46 C65 1.422(5) .
C46 C47 1.442(5) .
C47 C48 1.407(5) .
C48 C67 1.424(4) .
C48 C49 1.449(5) .
C49 C50 1.438(5) .
C50 C51 1.419(5) .
C50 C68 1.443(5) .
C51 C52 1.428(5) .
C52 C53 1.429(5) .
C52 C70 1.429(5) .
C53 C54 1.463(5) .
C54 C55 1.430(5) .
C54 C71 1.451(5) .
C55 C56 1.457(5) .
C56 C73 1.458(5) .
C56 C57 1.468(5) .
C57 C58 1.446(5) .
C58 C74 1.417(5) .
C58 C59 1.429(5) .
C59 C60 1.432(5) .
C60 C61 1.433(5) .
C61 C75 1.421(5) .
C61 C62 1.456(5) .
C62 C63 1.465(5) .
C63 C77 1.437(5) .
C63 C64 1.465(5) .
C64 C65 1.453(5) .
C65 C66 1.436(5) .
C66 C78 1.417(5) .
C66 C67 1.419(4) .
C67 C68 1.441(5) .
C68 C69 1.421(5) .
C69 C70 1.423(5) .
C69 C79 1.431(5) .
C70 C71 1.438(5) .
C71 C72 1.411(5) .
C72 C80 1.425(5) .
C72 C73 1.435(5) .
C73 C74 1.431(5) .
C74 C75 1.439(5) .
C75 C76 1.406(5) .
C76 C80 1.435(5) .
C76 C77 1.461(5) .
C77 C78 1.443(5) .
C78 C79 1.431(5) .
C79 C80 1.438(5) .
Ni1 N2 1.955(2) .
Ni1 N4 1.961(2) .
Ni1 N3 1.964(2) .
Ni1 N5 1.967(2) .
N2 C84 1.379(3) .
N2 C81 1.380(3) .
N3 C86 1.377(3) .
N3 C89 1.378(3) .
N4 C94 1.377(3) .
N4 C91 1.381(3) .
N5 C96 1.377(3) .
N5 C99 1.378(3) .
C81 C100 1.370(4) .
C81 C82 1.445(3) .
C82 C83 1.361(4) .
C82 C101 1.495(4) .
C83 C84 1.448(3) .
C83 C103 1.496(3) .
C84 C85 1.370(4) .
C85 C86 1.379(3) .
C85 H85 0.9500 .
C86 C87 1.446(4) .
C87 C88 1.362(4) .
C87 C105 1.491(4) .
C88 C89 1.446(4) .
C88 C107 1.505(4) .
C89 C90 1.376(4) .
C90 C91 1.379(4) .
C90 H90 0.9500 .
C91 C92 1.444(4) .
C92 C93 1.362(4) .
C92 C109 1.497(4) .
C93 C94 1.443(4) .
C93 C111 1.494(4) .
C94 C95 1.371(4) .
C95 C96 1.382(4) .
C95 H95 0.9500 .
C96 C97 1.444(4) .
C97 C98 1.358(4) .
C97 C113 1.504(4) .
C98 C99 1.452(4) .
C98 C115 1.498(4) .
C99 C100 1.378(4) .
C100 H10 0.9500 .
C101 C102 1.539(4) .
C101 H10B 0.9900 .
C101 H10C 0.9900 .
C102 H10D 0.9800 .
C102 H10E 0.9800 .
C102 H10F 0.9800 .
C103 C104 1.535(4) .
C103 H10G 0.9900 .
C103 H10H 0.9900 .
C104 H10I 0.9800 .
C104 H10J 0.9800 .
C104 H10K 0.9800 .
C105 C106 1.542(4) .
C105 H10L 0.9900 .
C105 H10W 0.9900 .
C106 H10T 0.9800 .
C106 H10U 0.9800 .
C106 H10V 0.9800 .
C107 C108 1.528(4) .
C107 H10M 0.9900 .
C107 H10N 0.9900 .
C108 H10O 0.9800 .
C108 H10P 0.9800 .
C108 H10Q 0.9800 .
C109 C110 1.530(4) .
C109 H10R 0.9900 .
C109 H10S 0.9900 .
C110 H11A 0.9800 .
C110 H11B 0.9800 .
C110 H11C 0.9800 .
C111 C112 1.529(4) .
C111 H11D 0.9900 .
C111 H11E 0.9900 .
C112 H11K 0.9800 .
C112 H11L 0.9800 .
C112 H11M 0.9800 .
C113 C114 1.528(4) .
C113 H11N 0.9900 .
C113 H11O 0.9900 .
C114 H11P 0.9800 .
C114 H11Q 0.9800 .
C114 H11R 0.9800 .
C115 C116 1.537(4) .
C115 H11F 0.9900 .
C115 H11G 0.9900 .
C116 H11H 0.9800 .
C116 H11I 0.9800 .
C116 H11J 0.9800 .
C117 C122 1.379(5) .
C117 C118 1.386(5) .
C117 H117 0.9500 .
C118 C119 1.382(5) .
C118 H118 0.9500 .
C119 C120 1.389(5) .
C119 H119 0.9500 .
C120 C121 1.387(4) .
C120 H120 0.9500 .
C121 C122 1.377(5) .
C121 H121 0.9500 .
C122 H122 0.9500 .
C123 C125 1.357(8) 2_655
C123 C124 1.402(7) .
C123 H123 0.9500 .
C124 C125 1.376(6) .
C124 H124 0.9500 .
C125 C123 1.357(8) 2_655
C125 H125 0.9500 .
C126 C127 1.365(9) .
C126 C128 1.384(11) 2_655
C126 H126 0.9500 .
C127 C128 1.400(10) .
C127 H127 0.9500 .
C128 C126 1.384(11) 2_655
C128 H128 0.9500 .
C129 C130 1.3899 .
C129 C134 1.3900 .
C129 H129 0.9500 .
C130 C131 1.3902 .
C130 H130 0.9500 .
C131 C132 1.3900 .
C131 H131 0.9500 .
C132 C133 1.3900 .
C132 H132 0.9500 .
C133 C134 1.3901 .
C133 H133 0.9500 .
C134 H134 0.9500 .
